data_7109736
loop_
_publ_author_name
'Rui-Li Sang'
'Li Xu'

_publ_section_title
;
 Unprecedented infinite lanthanide hydroxide ribbons
 [Ln\3(mu\3-OH)\3]n^6n+^ in a 3-D metal-organic framework
;
_journal_name_full Chem.Commun.
_journal_page_first 8344
_journal_paper_doi 10.1039/c3cc44181d
_journal_volume 49
_journal_year 2013
_chemical_formula_sum 'C36 H50 N12 O20.5 Pr3'
_chemical_formula_weight 1401.61
_chemical_name_systematic
;
?
;
_space_group_IT_number 19
_symmetry_cell_setting orthorhombic
_symmetry_space_group_name_Hall 'P 2ac 2ab'
_symmetry_space_group_name_H-M 'P 21 21 21'
_atom_sites_solution_hydrogens geom
_atom_sites_solution_primary direct
_atom_sites_solution_secondary difmap
_audit_creation_method SHELXL-97
_cell_angle_alpha 90.00
_cell_angle_beta 90.00
_cell_angle_gamma 90.00
_cell_formula_units_Z 4
_cell_length_a 10.732(2)
_cell_length_b 18.271(4)
_cell_length_c 25.052(6)
_cell_measurement_reflns_used 14677
_cell_measurement_temperature 293(2)
_cell_measurement_theta_max 27.5089
_cell_measurement_theta_min 2.2006
_cell_volume 4912.3(18)
_computing_cell_refinement 'CrystalClear (Rigaku Inc., 2008)'
_computing_data_collection 'CrystalClear (Rigaku Inc., 2008)'
_computing_data_reduction 'CrystalClear (Rigaku Inc., 2008)'
_computing_structure_refinement 'SHELXL-97 (Sheldrick, 1997)'
_computing_structure_solution 'SHELXS-97 (Sheldrick, 1990)'
_diffrn_ambient_temperature 293(2)
_diffrn_detector_area_resol_mean 14.6306
_diffrn_measured_fraction_theta_full 0.997
_diffrn_measured_fraction_theta_max 0.997
_diffrn_measurement_device_type 'Mercury70 (2x2 bin mode)'
_diffrn_measurement_method CCD_Profile_fitting
_diffrn_radiation_monochromator graphite
_diffrn_radiation_source 'fine-focus sealed tube'
_diffrn_radiation_type MoK\a
_diffrn_radiation_wavelength 0.71073
_diffrn_reflns_av_R_equivalents 0.0363
_diffrn_reflns_av_sigmaI/netI 0.0395
_diffrn_reflns_limit_h_max 13
_diffrn_reflns_limit_h_min -13
_diffrn_reflns_limit_k_max 23
_diffrn_reflns_limit_k_min -23
_diffrn_reflns_limit_l_max 32
_diffrn_reflns_limit_l_min -32
_diffrn_reflns_number 38454
_diffrn_reflns_theta_full 27.50
_diffrn_reflns_theta_max 27.50
_diffrn_reflns_theta_min 2.20
_exptl_absorpt_coefficient_mu 3.017
_exptl_absorpt_correction_T_max 1.0000
_exptl_absorpt_correction_T_min 0.8768
_exptl_absorpt_correction_type multi-scan
_exptl_crystal_colour White
_exptl_crystal_density_diffrn 1.895
_exptl_crystal_density_method 'not measured'
_exptl_crystal_description Prism
_exptl_crystal_F_000 2764
_exptl_crystal_size_max 0.8000
_exptl_crystal_size_mid 0.1000
_exptl_crystal_size_min 0.0500
_refine_diff_density_max 1.236
_refine_diff_density_min -0.800
_refine_diff_density_rms 0.112
_refine_ls_abs_structure_details 'Flack H D (1983), Acta Cryst. A39, 876-881'
_refine_ls_abs_structure_Flack -0.004(11)
_refine_ls_extinction_method none
_refine_ls_goodness_of_fit_ref 1.104
_refine_ls_hydrogen_treatment constr
_refine_ls_matrix_type full
_refine_ls_number_parameters 659
_refine_ls_number_reflns 11208
_refine_ls_number_restraints 65
_refine_ls_restrained_S_all 1.108
_refine_ls_R_factor_all 0.0314
_refine_ls_R_factor_gt 0.0296
_refine_ls_shift/su_max 0.001
_refine_ls_shift/su_mean 0.000
_refine_ls_structure_factor_coef Fsqd
_refine_ls_weighting_details 'calc w=1/[\s^2^(Fo^2^)+(0.0164P)^2^+6.8739P] where P=(Fo^2^+2Fc^2^)/3'
_refine_ls_weighting_scheme calc
_refine_ls_wR_factor_gt 0.0575
_refine_ls_wR_factor_ref 0.0588
_reflns_number_gt 10822
_reflns_number_total 11208
_reflns_threshold_expression >2sigma(I)
_cod_data_source_file c3cc44181d.txt
_cod_data_source_block 2
_cod_original_cell_volume 4912.0(18)
_cod_original_formula_sum 'C36 H50 N12 O20.50 Pr3'
_cod_database_code 7109736

loop_
_symmetry_equiv_pos_as_xyz
'x, y, z'
'-x+1/2, -y, z+1/2'
'-x, y+1/2, -z+1/2'
'x+1/2, -y+1/2, -z'

loop_
_atom_site_label
_atom_site_type_symbol
_atom_site_fract_x
_atom_site_fract_y
_atom_site_fract_z
_atom_site_U_iso_or_equiv
_atom_site_adp_type
_atom_site_occupancy
_atom_site_symmetry_multiplicity
_atom_site_calc_flag
_atom_site_refinement_flags
_atom_site_disorder_assembly
_atom_site_disorder_group
Pr1 Pr 0.40160(2) 0.355908(13) 0.471334(9) 0.01429(5) Uani 1 1 d . . .
Pr2 Pr 0.60012(2) 0.191419(12) 0.433378(9) 0.01421(5) Uani 1 1 d . . .
Pr3 Pr 0.77125(2) 0.355216(13) 0.507141(8) 0.01378(5) Uani 1 1 d . . .
O1 O 0.5770(3) 0.28815(15) 0.50806(11) 0.0149(6) Uani 1 1 d . . .
H1A H 0.5563 0.2670 0.5357 0.018 Uiso 1 1 d . . .
O2 O 0.8015(3) 0.23203(17) 0.46471(11) 0.0165(6) Uani 1 1 d . . .
H2A H 0.8433 0.2391 0.4380 0.020 Uiso 1 1 d . . .
O3 O 0.3752(3) 0.23422(16) 0.43374(11) 0.0167(6) Uani 1 1 d . . .
H3A H 0.3599 0.2322 0.4008 0.020 Uiso 1 1 d . . .
O4 O 0.3209(4) 0.3778(2) 0.37685(15) 0.0393(10) Uani 1 1 d . . .
H4C H 0.3216 0.3402 0.3573 0.047 Uiso 1 1 d . . .
H4D H 0.2855 0.4144 0.3640 0.047 Uiso 1 1 d . . .
O5 O 0.6631(3) 0.3921(2) 0.59295(14) 0.0324(9) Uani 1 1 d . . .
H5C H 0.7017 0.4280 0.6053 0.039 Uiso 1 1 d . . .
H5D H 0.5879 0.3990 0.5851 0.039 Uiso 1 1 d . . .
O6 O 0.5783(3) 0.32596(17) 0.40304(12) 0.0236(7) Uani 1 1 d . . .
O7 O 0.7640(3) 0.37904(19) 0.40916(13) 0.0293(8) Uani 1 1 d . . .
O8 O 1.0902(4) 0.5849(2) 0.06260(13) 0.0321(8) Uani 1 1 d . . .
O9 O 1.2836(4) 0.5818(2) 0.09458(16) 0.0372(9) Uani 1 1 d . . .
O10 O 0.7367(4) 0.2190(2) 0.35052(13) 0.0344(9) Uani 1 1 d . . .
O11 O 0.5433(3) 0.1875(2) 0.33358(13) 0.0293(8) Uani 1 1 d . . .
O12 O 1.0119(3) -0.14859(18) 0.02196(11) 0.0197(6) Uani 1 1 d . . .
O13 O 0.8188(3) -0.1101(2) 0.01972(14) 0.0293(8) Uani 1 1 d . . .
O14 O 0.5930(3) 0.44060(16) 0.48287(13) 0.0253(7) Uani 1 1 d . . .
O15 O 0.4261(4) 0.49595(19) 0.45306(18) 0.0441(11) Uani 1 1 d . . .
O16 O 0.3570(3) 1.01074(18) 0.48385(14) 0.0312(8) Uani 1 1 d . . .
O17 O 0.4392(3) 1.08686(17) 0.42567(13) 0.0225(7) Uani 1 1 d . . .
N1 N 0.7344(5) 0.4773(3) 0.25908(17) 0.0371(11) Uani 1 1 d . . .
N2 N 0.7556(5) 0.5067(3) 0.17381(17) 0.0346(11) Uani 1 1 d . . .
N3 N 1.0022(5) 0.4193(3) 0.1772(2) 0.0518(15) Uani 1 1 d U B .
N4 N 0.9079(7) 0.3519(3) 0.2373(3) 0.079(2) Uani 1 1 d . . .
N5 N 0.7770(5) 0.0953(3) 0.23359(17) 0.0346(11) Uani 1 1 d . . .
N6 N 0.7896(5) -0.0132(3) 0.1948(2) 0.0458(14) Uani 1 1 d . . .
N7 N 0.9665(4) 0.0663(2) 0.11614(17) 0.0303(10) Uani 1 1 d . . .
N8 N 1.0348(5) 0.1221(3) 0.1885(2) 0.0455(14) Uani 1 1 d . . .
N9 N 0.5720(6) 0.7008(3) 0.5045(3) 0.0650(18) Uani 1 1 d . . .
N10 N 0.6494(7) 0.8135(3) 0.5063(3) 0.076(2) Uani 1 1 d . . .
N11 N 0.5068(6) 0.8305(3) 0.3986(2) 0.0543(15) Uani 1 1 d . . .
N12 N 0.6123(7) 0.7291(3) 0.3825(3) 0.070(2) Uani 1 1 d . . .
C1 C 0.7996(5) 0.4656(3) 0.2138(2) 0.0335(13) Uani 1 1 d . . .
C2 C 0.6588(6) 0.5448(4) 0.1950(2) 0.0404(15) Uani 1 1 d . . .
H2 H 0.6097 0.5779 0.1762 0.048 Uiso 1 1 calc R . .
C3 C 0.6434(6) 0.5280(4) 0.2475(2) 0.0409(15) Uani 1 1 d . . .
H3 H 0.5837 0.5468 0.2706 0.049 Uiso 1 1 calc R . .
C4 C 0.7544(6) 0.4473(4) 0.3125(2) 0.0427(16) Uani 1 1 d . . .
H4A H 0.7677 0.4872 0.3374 0.051 Uiso 1 1 calc R . .
H4B H 0.8290 0.4173 0.3123 0.051 Uiso 1 1 calc R . .
C5 C 0.6460(5) 0.4018(3) 0.33124(18) 0.0273(11) Uani 1 1 d . . .
H5A H 0.6298 0.3640 0.3049 0.033 Uiso 1 1 calc R . .
H5B H 0.5727 0.4328 0.3330 0.033 Uiso 1 1 calc R . .
C6 C 0.6647(5) 0.3658(3) 0.38498(17) 0.0229(10) Uani 1 1 d . . .
C7 C 0.9013(6) 0.4128(3) 0.2095(2) 0.0420(14) Uani 1 1 d . . .
C8 C 1.0162(8) 0.3197(4) 0.2221(4) 0.083(3) Uani 1 1 d . . .
H8 H 1.0457 0.2756 0.2357 0.100 Uiso 1 1 calc R . .
C9 C 1.0746(6) 0.3591(4) 0.1854(3) 0.065(2) Uani 1 1 d . . .
H9 H 1.1495 0.3479 0.1686 0.078 Uiso 1 1 calc R . .
C10 C 1.0280(7) 0.4792(4) 0.1399(3) 0.0667(18) Uani 1 1 d U . .
H10A H 1.0374 0.4571 0.1049 0.080 Uiso 1 1 calc R A 1
H10B H 0.9532 0.5089 0.1384 0.080 Uiso 1 1 calc R A 1
C11A C 1.1146(19) 0.5212(11) 0.1452(8) 0.045(3) Uani 0.346(13) 1 d PU B 1
H11A H 1.1810 0.4950 0.1632 0.054 Uiso 0.346(13) 1 calc PR B 1
H11B H 1.0876 0.5600 0.1690 0.054 Uiso 0.346(13) 1 calc PR B 1
C11B C 1.1534(9) 0.4848(5) 0.1201(4) 0.038(2) Uani 0.654(13) 1 d PU B 2
H11C H 1.1690 0.4455 0.0949 0.046 Uiso 0.654(13) 1 calc PR B 2
H11D H 1.2115 0.4796 0.1495 0.046 Uiso 0.654(13) 1 calc PR B 2
C12 C 1.1744(5) 0.5598(3) 0.0922(2) 0.0349(12) Uani 1 1 d U . .
C13 C 0.8382(5) 0.0532(3) 0.1978(2) 0.0337(13) Uani 1 1 d . . .
C14 C 0.6957(7) -0.0134(4) 0.2315(3) 0.057(2) Uani 1 1 d . . .
H14 H 0.6449 -0.0534 0.2386 0.068 Uiso 1 1 calc R . .
C15 C 0.6860(6) 0.0516(4) 0.2559(2) 0.0491(18) Uani 1 1 d . . .
H15 H 0.6296 0.0646 0.2824 0.059 Uiso 1 1 calc R . .
C16 C 0.7976(6) 0.1742(3) 0.2426(2) 0.0370(14) Uani 1 1 d . . .
H16A H 0.8296 0.1962 0.2101 0.044 Uiso 1 1 calc R . .
H16B H 0.8599 0.1805 0.2703 0.044 Uiso 1 1 calc R . .
C17 C 0.6785(6) 0.2133(3) 0.25902(19) 0.0374(14) Uani 1 1 d . . .
H17A H 0.6856 0.2647 0.2500 0.045 Uiso 1 1 calc R . .
H17B H 0.6093 0.1932 0.2389 0.045 Uiso 1 1 calc R . .
C18 C 0.6506(5) 0.2063(3) 0.31825(19) 0.0261(11) Uani 1 1 d . . .
C19 C 0.9460(5) 0.0806(3) 0.1685(2) 0.0327(13) Uani 1 1 d . . .
C20 C 1.1160(6) 0.1345(3) 0.1473(3) 0.0471(16) Uani 1 1 d . . .
H20 H 1.1884 0.1623 0.1497 0.057 Uiso 1 1 calc R . .
C21 C 1.0757(6) 0.1005(3) 0.1029(2) 0.0411(15) Uani 1 1 d . . .
H21 H 1.1144 0.1004 0.0697 0.049 Uiso 1 1 calc R . .
C22 C 0.8991(5) 0.0164(3) 0.08076(19) 0.0293(11) Uani 1 1 d . . .
H22A H 0.9063 0.0328 0.0441 0.035 Uiso 1 1 calc R . .
H22B H 0.8115 0.0154 0.0902 0.035 Uiso 1 1 calc R . .
C23 C 0.9555(5) -0.0600(3) 0.08672(19) 0.0258(11) Uani 1 1 d . . .
H23A H 1.0453 -0.0556 0.0900 0.031 Uiso 1 1 calc R . .
H23B H 0.9244 -0.0821 0.1193 0.031 Uiso 1 1 calc R . .
C24 C 0.9261(4) -0.1092(2) 0.04078(17) 0.0201(10) Uani 1 1 d . . .
C25 C 0.5961(8) 0.7635(3) 0.4765(3) 0.0578(19) Uani 1 1 d . . .
C26 C 0.6599(10) 0.7817(4) 0.5548(4) 0.092(3) Uani 1 1 d . . .
H26 H 0.6947 0.8043 0.5845 0.110 Uiso 1 1 calc R . .
C27 C 0.6137(10) 0.7129(4) 0.5548(4) 0.081(3) Uani 1 1 d . . .
H27 H 0.6111 0.6805 0.5834 0.097 Uiso 1 1 calc R . .
C28 C 0.5083(7) 0.6352(3) 0.4861(4) 0.063(2) Uani 1 1 d . . .
H28A H 0.4701 0.6447 0.4517 0.076 Uiso 1 1 calc R . .
H28B H 0.4427 0.6226 0.5111 0.076 Uiso 1 1 calc R . .
C29 C 0.5975(6) 0.5714(3) 0.4811(3) 0.0481(17) Uani 1 1 d . . .
H29A H 0.6461 0.5679 0.5136 0.058 Uiso 1 1 calc R . .
H29B H 0.6548 0.5813 0.4520 0.058 Uiso 1 1 calc R . .
C30 C 0.5347(5) 0.4986(2) 0.4711(2) 0.0265(11) Uani 1 1 d . . .
C31 C 0.5710(6) 0.7728(3) 0.4198(3) 0.0520(19) Uani 1 1 d . . .
C32 C 0.5785(9) 0.7612(5) 0.3358(4) 0.079(3) Uani 1 1 d . . .
H32 H 0.5986 0.7427 0.3023 0.094 Uiso 1 1 calc R . .
C33 C 0.5114(8) 0.8237(4) 0.3439(3) 0.068(2) Uani 1 1 d . . .
H33 H 0.4768 0.8545 0.3184 0.081 Uiso 1 1 calc R . .
C34 C 0.4391(7) 0.8876(3) 0.4274(3) 0.0519(18) Uani 1 1 d . . .
H34A H 0.4379 0.8759 0.4652 0.062 Uiso 1 1 calc R . .
H34B H 0.3537 0.8892 0.4149 0.062 Uiso 1 1 calc R . .
C35 C 0.4985(6) 0.9611(3) 0.4194(2) 0.0362(13) Uani 1 1 d . . .
H35A H 0.5066 0.9704 0.3815 0.043 Uiso 1 1 calc R . .
H35B H 0.5816 0.9603 0.4346 0.043 Uiso 1 1 calc R . .
C36 C 0.4252(4) 1.0228(2) 0.4447(2) 0.0244(11) Uani 1 1 d . . .
O1W O 0.9985(5) 0.2578(3) 0.37626(19) 0.0637(14) Uani 1 1 d . . .
H1WA H 1.0448 0.2586 0.3463 0.076 Uiso 1 1 d . . .
H1WB H 0.9535 0.2161 0.3655 0.076 Uiso 1 1 d . . .
O2W O 0.3256(5) 0.2588(3) 0.3106(2) 0.0730(18) Uani 1 1 d D . .
H2WA H 0.3816 0.2307 0.3118 0.088 Uiso 1 1 d D . .
H2WB H 0.2618 0.2394 0.2963 0.088 Uiso 1 1 d D . .
O3W O 0.1136(5) 0.1661(3) 0.29063(18) 0.0618(14) Uani 1 1 d . . .
H3WA H 0.1477 0.1291 0.3035 0.074 Uiso 1 1 d . . .
H3WB H 0.0826 0.1522 0.2609 0.074 Uiso 1 1 d . . .
O4W O 0.468(3) 0.5842(10) 0.3538(6) 0.194(12) Uani 0.50 1 d P . .
H4WA H 0.5086 0.6165 0.3714 0.233 Uiso 0.50 1 d P . .
H4WB H 0.4563 0.5580 0.3823 0.233 Uiso 0.50 1 d P . .

loop_
_atom_site_aniso_label
_atom_site_aniso_U_11
_atom_site_aniso_U_22
_atom_site_aniso_U_33
_atom_site_aniso_U_23
_atom_site_aniso_U_13
_atom_site_aniso_U_12
Pr1 0.01144(11) 0.01339(10) 0.01805(10) 0.00050(9) 0.00001(9) -0.00032(10)
Pr2 0.01188(11) 0.01519(10) 0.01556(10) -0.00187(9) 0.00006(10) -0.00027(10)
Pr3 0.01148(11) 0.01320(10) 0.01667(10) 0.00021(9) -0.00072(9) -0.00070(10)
O1 0.0122(15) 0.0168(14) 0.0158(13) 0.0036(11) -0.0018(12) -0.0019(11)
O2 0.0142(16) 0.0241(15) 0.0111(13) 0.0018(12) 0.0029(12) -0.0042(13)
O3 0.0193(17) 0.0196(14) 0.0112(12) -0.0006(12) 0.0015(13) 0.0001(12)
O4 0.052(3) 0.034(2) 0.0321(19) 0.0020(16) -0.0075(19) 0.0202(19)
O5 0.024(2) 0.043(2) 0.0303(19) -0.0102(17) -0.0023(16) -0.0009(17)
O6 0.027(2) 0.0215(16) 0.0221(15) 0.0022(13) 0.0057(15) -0.0028(14)
O7 0.0222(19) 0.042(2) 0.0236(16) 0.0152(14) -0.0036(15) -0.0069(16)
O8 0.0279(19) 0.040(2) 0.0284(17) 0.0153(16) -0.0032(17) -0.0078(18)
O9 0.024(2) 0.031(2) 0.056(2) 0.0156(18) -0.006(2) -0.0092(16)
O10 0.029(2) 0.054(2) 0.0205(16) -0.0022(16) 0.0011(16) -0.0026(19)
O11 0.026(2) 0.040(2) 0.0218(16) -0.0041(16) 0.0032(15) -0.0015(18)
O12 0.0160(15) 0.0207(15) 0.0225(15) -0.0051(14) 0.0004(12) 0.0045(14)
O13 0.0114(16) 0.041(2) 0.035(2) -0.0079(17) 0.0003(15) 0.0012(15)
O14 0.0197(16) 0.0176(15) 0.0385(19) 0.0046(14) 0.0005(16) 0.0033(14)
O15 0.030(2) 0.0239(19) 0.078(3) 0.0101(19) -0.020(2) -0.0005(17)
O16 0.033(2) 0.0213(17) 0.039(2) -0.0020(15) 0.0119(17) 0.0018(15)
O17 0.0232(18) 0.0163(15) 0.0279(17) -0.0034(13) 0.0031(15) -0.0021(13)
N1 0.029(3) 0.054(3) 0.029(2) 0.023(2) 0.001(2) 0.000(2)
N2 0.034(3) 0.040(3) 0.029(2) 0.020(2) 0.006(2) 0.000(2)
N3 0.037(3) 0.045(3) 0.074(4) 0.037(3) 0.017(3) 0.010(2)
N4 0.064(4) 0.058(4) 0.114(5) 0.059(4) 0.033(4) 0.008(4)
N5 0.033(3) 0.040(3) 0.031(2) -0.015(2) 0.013(2) -0.011(2)
N6 0.046(3) 0.043(3) 0.049(3) -0.021(2) 0.018(3) -0.021(3)
N7 0.030(3) 0.030(2) 0.031(2) -0.0128(19) 0.011(2) -0.009(2)
N8 0.035(3) 0.051(3) 0.050(3) -0.026(2) 0.012(2) -0.014(2)
N9 0.085(5) 0.016(2) 0.094(5) -0.004(3) -0.022(4) 0.011(3)
N10 0.111(6) 0.034(3) 0.082(5) -0.019(3) -0.008(4) -0.011(4)
N11 0.070(4) 0.023(2) 0.070(4) -0.011(2) 0.014(3) 0.008(3)
N12 0.069(5) 0.054(4) 0.088(5) -0.041(4) -0.018(4) 0.023(4)
C1 0.022(3) 0.044(3) 0.034(3) 0.024(2) 0.002(2) -0.008(2)
C2 0.035(3) 0.051(4) 0.035(3) 0.022(3) 0.006(3) 0.002(3)
C3 0.032(3) 0.054(4) 0.036(3) 0.019(3) 0.008(3) 0.006(3)
C4 0.033(4) 0.065(4) 0.030(3) 0.027(3) -0.003(3) -0.010(3)
C5 0.030(3) 0.032(3) 0.020(2) 0.007(2) -0.006(2) -0.005(2)
C6 0.026(3) 0.023(2) 0.020(2) 0.0015(19) 0.0034(19) 0.002(2)
C7 0.036(3) 0.038(3) 0.052(3) 0.029(3) 0.002(3) -0.003(3)
C8 0.064(5) 0.053(5) 0.133(8) 0.059(5) 0.031(6) 0.019(4)
C9 0.042(4) 0.043(4) 0.109(6) 0.043(4) 0.022(4) 0.014(3)
C10 0.047(3) 0.065(4) 0.088(4) 0.049(3) 0.019(3) 0.001(3)
C11A 0.045(5) 0.046(5) 0.044(5) 0.024(4) 0.003(4) 0.001(4)
C11B 0.033(3) 0.036(4) 0.046(4) 0.018(3) 0.001(3) -0.009(3)
C12 0.029(3) 0.036(3) 0.040(3) 0.019(2) -0.004(2) -0.009(2)
C13 0.033(3) 0.037(3) 0.031(3) -0.018(2) 0.011(2) -0.012(3)
C14 0.066(5) 0.056(4) 0.048(4) -0.013(3) 0.020(4) -0.036(4)
C15 0.045(4) 0.061(4) 0.041(3) -0.021(3) 0.019(3) -0.017(3)
C16 0.046(4) 0.032(3) 0.033(3) -0.011(2) 0.016(3) -0.007(3)
C17 0.050(4) 0.045(4) 0.017(2) 0.001(2) 0.007(2) 0.005(3)
C18 0.030(3) 0.028(3) 0.020(2) -0.0035(19) 0.003(2) 0.008(2)
C19 0.029(3) 0.030(3) 0.039(3) -0.018(2) 0.012(2) -0.005(2)
C20 0.033(3) 0.042(3) 0.066(4) -0.016(3) 0.012(3) -0.016(3)
C21 0.038(4) 0.035(3) 0.050(3) -0.013(3) 0.019(3) -0.010(3)
C22 0.030(3) 0.031(3) 0.026(2) -0.009(2) 0.002(2) -0.001(3)
C23 0.015(2) 0.036(3) 0.026(2) -0.018(2) -0.004(2) 0.003(2)
C24 0.018(3) 0.021(2) 0.021(2) 0.0013(18) -0.0029(18) -0.0073(19)
C25 0.065(5) 0.025(3) 0.084(5) -0.016(3) -0.002(5) 0.010(3)
C26 0.135(9) 0.045(5) 0.095(7) -0.025(5) -0.028(7) 0.001(5)
C27 0.116(8) 0.033(4) 0.093(6) -0.005(4) -0.022(6) 0.012(5)
C28 0.057(4) 0.023(3) 0.109(6) -0.004(4) -0.004(4) 0.001(3)
C29 0.032(3) 0.019(2) 0.093(5) 0.006(3) -0.017(4) -0.004(2)
C30 0.025(3) 0.017(2) 0.038(3) 0.001(2) 0.000(2) 0.0074(19)
C31 0.047(4) 0.022(3) 0.086(5) -0.023(3) 0.002(4) 0.002(3)
C32 0.082(7) 0.069(5) 0.085(6) -0.051(5) 0.006(5) 0.012(5)
C33 0.081(6) 0.062(5) 0.060(5) -0.024(4) -0.003(4) 0.017(4)
C34 0.056(4) 0.024(3) 0.076(5) -0.004(3) 0.022(4) 0.005(3)
C35 0.035(3) 0.026(3) 0.048(3) -0.011(2) 0.012(3) -0.003(2)
C36 0.017(3) 0.016(2) 0.040(3) -0.003(2) -0.004(2) 0.0024(18)
O1W 0.062(4) 0.080(4) 0.049(3) -0.005(3) 0.015(3) -0.002(3)
O2W 0.058(3) 0.080(4) 0.081(4) -0.038(3) -0.031(3) 0.027(3)
O3W 0.074(4) 0.060(3) 0.051(3) -0.001(2) -0.025(3) 0.018(3)
O4W 0.37(4) 0.119(14) 0.093(11) 0.008(11) -0.007(16) -0.100(18)

loop_
_atom_type_symbol
_atom_type_description
_atom_type_scat_dispersion_real
_atom_type_scat_dispersion_imag
_atom_type_scat_source
C C 0.0033 0.0016 'International Tables Vol C Tables 4.2.6.8 and 6.1.1.4'
H H 0.0000 0.0000 'International Tables Vol C Tables 4.2.6.8 and 6.1.1.4'
N N 0.0061 0.0033 'International Tables Vol C Tables 4.2.6.8 and 6.1.1.4'
O O 0.0106 0.0060 'International Tables Vol C Tables 4.2.6.8 and 6.1.1.4'
Pr Pr -0.2180 2.8214 'International Tables Vol C Tables 4.2.6.8 and 6.1.1.4'

loop_
_geom_angle_atom_site_label_1
_geom_angle_atom_site_label_2
_geom_angle_atom_site_label_3
_geom_angle
_geom_angle_site_symmetry_1
_geom_angle_site_symmetry_3
O3 Pr1 O1 76.78(10) . .
O3 Pr1 O13 98.87(11) . 3_655
O1 Pr1 O13 147.05(11) . 3_655
O3 Pr1 O2 67.18(10) . 4_456
O1 Pr1 O2 76.37(10) . 4_456
O13 Pr1 O2 72.01(11) 3_655 4_456
O3 Pr1 O8 138.13(11) . 2_665
O1 Pr1 O8 81.31(11) . 2_665
O13 Pr1 O8 80.97(12) 3_655 2_665
O2 Pr1 O8 73.24(11) 4_456 2_665
O3 Pr1 O4 75.18(11) . .
O1 Pr1 O4 133.84(11) . .
O13 Pr1 O4 73.63(12) 3_655 .
O2 Pr1 O4 123.15(12) 4_456 .
O8 Pr1 O4 141.54(12) 2_665 .
O3 Pr1 O14 133.04(10) . .
O1 Pr1 O14 69.38(10) . .
O13 Pr1 O14 127.11(11) 3_655 .
O2 Pr1 O14 130.63(10) 4_456 .
O8 Pr1 O14 67.43(11) 2_665 .
O4 Pr1 O14 106.22(12) . .
O3 Pr1 O6 68.85(10) . .
O1 Pr1 O6 65.14(10) . .
O13 Pr1 O6 144.29(11) 3_655 .
O2 Pr1 O6 126.49(10) 4_456 .
O8 Pr1 O6 131.01(11) 2_665 .
O4 Pr1 O6 70.82(12) . .
O14 Pr1 O6 67.80(10) . .
O3 Pr1 O15 147.09(12) . .
O1 Pr1 O15 119.12(11) . .
O13 Pr1 O15 82.26(12) 3_655 .
O2 Pr1 O15 141.41(12) 4_456 .
O8 Pr1 O15 74.72(13) 2_665 .
O4 Pr1 O15 73.65(13) . .
O14 Pr1 O15 49.77(11) . .
O6 Pr1 O15 91.00(12) . .
O3 Pr1 C30 148.99(12) . .
O1 Pr1 C30 94.32(12) . .
O13 Pr1 C30 103.97(13) 3_655 .
O2 Pr1 C30 140.21(12) 4_456 .
O8 Pr1 C30 67.10(13) 2_665 .
O4 Pr1 C30 91.36(14) . .
O14 Pr1 C30 25.11(11) . .
O6 Pr1 C30 80.41(12) . .
O15 Pr1 C30 24.82(12) . .
O3 Pr1 Pr2 41.06(7) . .
O1 Pr1 Pr2 42.23(7) . .
O13 Pr1 Pr2 139.62(9) 3_655 .
O2 Pr1 Pr2 83.90(7) 4_456 .
O8 Pr1 Pr2 122.94(9) 2_665 .
O4 Pr1 Pr2 94.69(8) . .
O14 Pr1 Pr2 93.19(7) . .
O6 Pr1 Pr2 42.63(7) . .
O15 Pr1 Pr2 132.34(10) . .
C30 Pr1 Pr2 115.03(10) . .
O3 Pr1 Pr3 101.31(7) . .
O1 Pr1 Pr3 32.92(7) . .
O13 Pr1 Pr3 156.95(9) 3_655 .
O2 Pr1 Pr3 105.95(7) 4_456 .
O8 Pr1 Pr3 76.60(9) 2_665 .
O4 Pr1 Pr3 122.41(10) . .
O14 Pr1 Pr3 37.16(7) . .
O6 Pr1 Pr3 55.65(8) . .
O15 Pr1 Pr3 86.77(9) . .
C30 Pr1 Pr3 62.26(9) . .
Pr2 Pr1 Pr3 60.427(10) . .
O2 Pr2 O9 83.61(12) . 3_745
O2 Pr2 O3 139.03(10) . .
O9 Pr2 O3 137.24(11) 3_745 .
O2 Pr2 O11 122.40(10) . .
O9 Pr2 O11 79.71(13) 3_745 .
O3 Pr2 O11 77.69(10) . .
O2 Pr2 O17 148.17(10) . 1_545
O9 Pr2 O17 73.50(12) 3_745 1_545
O3 Pr2 O17 65.93(10) . 1_545
O11 Pr2 O17 75.45(11) . 1_545
O2 Pr2 O6 83.37(11) . .
O9 Pr2 O6 137.42(12) 3_745 .
O3 Pr2 O6 67.76(10) . .
O11 Pr2 O6 73.68(11) . .
O17 Pr2 O6 128.40(11) 1_545 .
O2 Pr2 O1 68.94(9) . .
O9 Pr2 O1 144.15(11) 3_745 .
O3 Pr2 O1 72.27(9) . .
O11 Pr2 O1 134.33(11) . .
O17 Pr2 O1 119.71(9) 1_545 .
O6 Pr2 O1 63.50(9) . .
O2 Pr2 O10 72.21(11) . .
O9 Pr2 O10 69.09(14) 3_745 .
O3 Pr2 O10 118.77(11) . .
O11 Pr2 O10 50.29(11) . .
O17 Pr2 O10 117.54(11) 1_545 .
O6 Pr2 O10 68.33(11) . .
O1 Pr2 O10 120.07(11) . .
O2 Pr2 O12 103.01(9) . 2_655
O9 Pr2 O12 103.23(12) 3_745 2_655
O3 Pr2 O12 69.84(9) . 2_655
O11 Pr2 O12 134.40(11) . 2_655
O17 Pr2 O12 62.58(10) 1_545 2_655
O6 Pr2 O12 119.18(10) . 2_655
O1 Pr2 O12 63.33(10) . 2_655
O10 Pr2 O12 171.09(11) . 2_655
O2 Pr2 O13 68.23(10) . 2_655
O9 Pr2 O13 68.03(12) 3_745 2_655
O3 Pr2 O13 117.53(9) . 2_655
O11 Pr2 O13 145.05(12) . 2_655
O17 Pr2 O13 82.62(11) 1_545 2_655
O6 Pr2 O13 140.35(11) . 2_655
O1 Pr2 O13 80.28(10) . 2_655
O10 Pr2 O13 123.59(11) . 2_655
O12 Pr2 O13 47.71(9) 2_655 2_655
O2 Pr2 C18 97.20(13) . .
O9 Pr2 C18 72.73(14) 3_745 .
O3 Pr2 C18 98.63(12) . .
O11 Pr2 C18 25.26(13) . .
O17 Pr2 C18 96.77(13) 1_545 .
O6 Pr2 C18 68.97(12) . .
O1 Pr2 C18 131.52(12) . .
O10 Pr2 C18 25.04(13) . .
O12 Pr2 C18 158.87(13) 2_655 .
O13 Pr2 C18 139.23(12) 2_655 .
O2 Pr2 Pr1 100.20(7) . .
O9 Pr2 Pr1 176.14(9) 3_745 .
O3 Pr2 Pr1 39.00(7) . .
O11 Pr2 Pr1 97.58(9) . .
O17 Pr2 Pr1 103.21(7) 1_545 .
O6 Pr2 Pr1 43.21(7) . .
O1 Pr2 Pr1 39.24(6) . .
O10 Pr2 Pr1 111.32(9) . .
O12 Pr2 Pr1 76.65(7) 2_655 .
O13 Pr2 Pr1 113.90(8) 2_655 .
C18 Pr2 Pr1 105.95(10) . .
O1 Pr3 O12 144.16(10) . 3_755
O1 Pr3 O3 92.78(10) . 4_556
O12 Pr3 O3 74.31(10) 3_755 4_556
O1 Pr3 O7 94.06(10) . .
O12 Pr3 O7 74.97(11) 3_755 .
O3 Pr3 O7 135.99(11) 4_556 .
O1 Pr3 O2 70.19(10) . .
O12 Pr3 O2 74.02(10) 3_755 .
O3 Pr3 O2 66.58(9) 4_556 .
O7 Pr3 O2 75.15(11) . .
O1 Pr3 O5 74.46(11) . .
O12 Pr3 O5 134.26(11) 3_755 .
O3 Pr3 O5 82.79(11) 4_556 .
O7 Pr3 O5 140.71(12) . .
O2 Pr3 O5 131.07(11) . .
O1 Pr3 O14 70.40(10) . .
O12 Pr3 O14 131.59(10) 3_755 .
O3 Pr3 O14 152.72(10) 4_556 .
O7 Pr3 O14 68.53(11) . .
O2 Pr3 O14 123.10(10) . .
O5 Pr3 O14 72.24(12) . .
O1 Pr3 O16 140.70(11) . 4_566
O12 Pr3 O16 73.63(11) 3_755 4_566
O3 Pr3 O16 114.02(10) 4_556 4_566
O7 Pr3 O16 86.14(11) . 4_566
O2 Pr3 O16 145.83(11) . 4_566
O5 Pr3 O16 80.75(12) . 4_566
O14 Pr3 O16 73.25(11) . 4_566
O1 Pr3 O17 140.61(10) . 4_566
O12 Pr3 O17 63.77(10) 3_755 4_566
O3 Pr3 O17 65.27(10) 4_556 4_566
O7 Pr3 O17 124.71(11) . 4_566
O2 Pr3 O17 122.17(10) . 4_566
O5 Pr3 O17 70.77(11) . 4_566
O14 Pr3 O17 114.42(10) . 4_566
O16 Pr3 O17 48.93(10) 4_566 4_566
O1 Pr3 C36 147.17(11) . 4_566
O12 Pr3 C36 67.62(12) 3_755 4_566
O3 Pr3 C36 90.08(12) 4_556 4_566
O7 Pr3 C36 106.33(13) . 4_566
O2 Pr3 C36 139.36(12) . 4_566
O5 Pr3 C36 73.48(13) . 4_566
O14 Pr3 C36 93.12(12) . 4_566
O16 Pr3 C36 24.13(12) 4_566 4_566
O17 Pr3 C36 24.84(11) 4_566 4_566
O1 Pr3 Pr2 131.42(7) . 4_556
O12 Pr3 Pr2 41.36(7) 3_755 4_556
O3 Pr3 Pr2 39.01(7) 4_556 4_556
O7 Pr3 Pr2 116.08(8) . 4_556
O2 Pr3 Pr2 81.37(7) . 4_556
O5 Pr3 Pr2 98.49(8) . 4_556
O14 Pr3 Pr2 154.25(7) . 4_556
O16 Pr3 Pr2 81.65(8) 4_566 4_556
O17 Pr3 Pr2 40.84(7) 4_566 4_556
C36 Pr3 Pr2 61.14(9) 4_566 4_556
O1 Pr3 Pr2 39.03(7) . .
O12 Pr3 Pr2 106.31(8) 3_755 .
O3 Pr3 Pr2 89.39(7) 4_556 .
O7 Pr3 Pr2 70.05(8) . .
O2 Pr3 Pr2 35.54(7) . .
O5 Pr3 Pr2 112.57(9) . .
O14 Pr3 Pr2 90.18(8) . .
O16 Pr3 Pr2 154.91(8) 4_566 .
O17 Pr3 Pr2 154.21(7) 4_566 .
C36 Pr3 Pr2 173.80(9) 4_566 .
Pr2 Pr3 Pr2 115.424(12) 4_556 .
Pr3 O1 Pr1 113.92(11) . .
Pr3 O1 Pr2 104.88(10) . .
Pr1 O1 Pr2 98.53(10) . .
Pr3 O1 H1A 118.6 . .
Pr1 O1 H1A 110.3 . .
Pr2 O1 H1A 108.3 . .
Pr2 O2 Pr3 107.30(12) . .
Pr2 O2 Pr1 113.18(12) . 4_556
Pr3 O2 Pr1 111.03(11) . 4_556
Pr2 O2 H2A 105.9 . .
Pr3 O2 H2A 106.1 . .
Pr1 O2 H2A 112.9 4_556 .
Pr1 O3 Pr3 115.16(11) . 4_456
Pr1 O3 Pr2 99.93(11) . .
Pr3 O3 Pr2 103.17(11) 4_456 .
Pr1 O3 H3A 116.3 . .
Pr3 O3 H3A 118.0 4_456 .
Pr2 O3 H3A 99.7 . .
Pr1 O4 H4C 114.1 . .
Pr1 O4 H4D 129.6 . .
H4C O4 H4D 115.8 . .
Pr3 O5 H5C 107.2 . .
Pr3 O5 H5D 106.4 . .
H5C O5 H5D 116.6 . .
C6 O6 Pr2 126.0(3) . .
C6 O6 Pr1 130.3(3) . .
Pr2 O6 Pr1 94.16(10) . .
C6 O7 Pr3 118.0(3) . .
C12 O8 Pr1 131.7(3) . 2_664
C12 O9 Pr2 136.8(4) . 3_755
C18 O10 Pr2 93.6(3) . .
C18 O11 Pr2 94.1(3) . .
C24 O12 Pr3 142.4(3) . 3_745
C24 O12 Pr2 98.7(3) . 2_654
Pr3 O12 Pr2 101.04(10) 3_745 2_654
C24 O13 Pr1 147.2(3) . 3_645
C24 O13 Pr2 92.7(3) . 2_654
Pr1 O13 Pr2 103.82(12) 3_645 2_654
C30 O14 Pr3 160.3(3) . .
C30 O14 Pr1 94.7(3) . .
Pr3 O14 Pr1 104.90(11) . .
C30 O15 Pr1 93.9(3) . .
C36 O16 Pr3 96.2(3) . 4_466
C36 O17 Pr2 137.0(3) . 1_565
C36 O17 Pr3 92.8(3) . 4_466
Pr2 O17 Pr3 96.35(10) 1_565 4_466
C1 N1 C3 107.2(4) . .
C1 N1 C4 129.3(5) . .
C3 N1 C4 123.4(5) . .
C1 N2 C2 105.4(4) . .
C7 N3 C9 107.1(5) . .
C7 N3 C10 126.6(5) . .
C9 N3 C10 126.3(6) . .
C7 N4 C8 105.4(6) . .
C13 N5 C15 106.4(5) . .
C13 N5 C16 125.8(5) . .
C15 N5 C16 127.6(5) . .
C13 N6 C14 104.8(5) . .
C19 N7 C21 106.5(5) . .
C19 N7 C22 128.8(5) . .
C21 N7 C22 124.2(4) . .
C19 N8 C20 105.6(5) . .
C27 N9 C25 106.1(6) . .
C27 N9 C28 125.7(7) . .
C25 N9 C28 128.1(7) . .
C25 N10 C26 104.4(7) . .
C31 N11 C33 107.4(6) . .
C31 N11 C34 127.5(6) . .
C33 N11 C34 125.1(6) . .
C31 N12 C32 105.2(6) . .
N2 C1 N1 110.9(5) . .
N2 C1 C7 125.5(5) . .
N1 C1 C7 123.6(5) . .
N2 C2 C3 110.8(5) . .
N2 C2 H2 124.6 . .
C3 C2 H2 124.6 . .
C2 C3 N1 105.7(5) . .
C2 C3 H3 127.2 . .
N1 C3 H3 127.2 . .
N1 C4 C5 112.3(5) . .
N1 C4 H4A 109.2 . .
C5 C4 H4A 109.2 . .
N1 C4 H4B 109.2 . .
C5 C4 H4B 109.2 . .
H4A C4 H4B 107.9 . .
C4 C5 C6 114.5(4) . .
C4 C5 H5A 108.6 . .
C6 C5 H5A 108.6 . .
C4 C5 H5B 108.6 . .
C6 C5 H5B 108.6 . .
H5A C5 H5B 107.6 . .
O7 C6 O6 124.3(4) . .
O7 C6 C5 117.5(4) . .
O6 C6 C5 118.2(4) . .
N4 C7 N3 110.3(6) . .
N4 C7 C1 124.1(6) . .
N3 C7 C1 125.6(5) . .
C9 C8 N4 111.3(6) . .
C9 C8 H8 124.3 . .
N4 C8 H8 124.3 . .
C8 C9 N3 105.9(6) . .
C8 C9 H9 127.0 . .
N3 C9 H9 127.0 . .
C11A C10 C11B 43.6(11) . .
C11A C10 N3 123.2(11) . .
C11B C10 N3 116.7(7) . .
C11A C10 H10A 106.5 . .
C11B C10 H10A 67.8 . .
N3 C10 H10A 106.5 . .
C11A C10 H10B 106.5 . .
C11B C10 H10B 136.3 . .
N3 C10 H10B 106.5 . .
H10A C10 H10B 106.5 . .
C10 C11A C12 118.9(15) . .
C10 C11A H11A 107.6 . .
C12 C11A H11A 107.6 . .
C10 C11A H11B 107.6 . .
C12 C11A H11B 107.6 . .
H11A C11A H11B 107.0 . .
C10 C11B C12 110.7(7) . .
C10 C11B H11C 109.5 . .
C12 C11B H11C 109.5 . .
C10 C11B H11D 109.5 . .
C12 C11B H11D 109.5 . .
H11C C11B H11D 108.1 . .
O9 C12 O8 126.1(5) . .
O9 C12 C11B 113.7(5) . .
O8 C12 C11B 118.9(6) . .
O9 C12 C11A 118.1(8) . .
O8 C12 C11A 110.8(8) . .
C11B C12 C11A 36.7(8) . .
N6 C13 N5 111.6(5) . .
N6 C13 C19 126.8(5) . .
N5 C13 C19 121.6(5) . .
C15 C14 N6 111.3(6) . .
C15 C14 H14 124.4 . .
N6 C14 H14 124.4 . .
C14 C15 N5 105.9(5) . .
C14 C15 H15 127.1 . .
N5 C15 H15 127.1 . .
N5 C16 C17 112.0(5) . .
N5 C16 H16A 109.2 . .
C17 C16 H16A 109.2 . .
N5 C16 H16B 109.2 . .
C17 C16 H16B 109.2 . .
H16A C16 H16B 107.9 . .
C18 C17 C16 112.9(5) . .
C18 C17 H17A 109.0 . .
C16 C17 H17A 109.0 . .
C18 C17 H17B 109.0 . .
C16 C17 H17B 109.0 . .
H17A C17 H17B 107.8 . .
O10 C18 O11 121.9(4) . .
O10 C18 C17 118.1(5) . .
O11 C18 C17 120.0(5) . .
O10 C18 Pr2 61.3(2) . .
O11 C18 Pr2 60.6(2) . .
C17 C18 Pr2 179.1(4) . .
N8 C19 N7 111.2(5) . .
N8 C19 C13 125.4(5) . .
N7 C19 C13 123.4(5) . .
C21 C20 N8 110.0(5) . .
C21 C20 H20 125.0 . .
N8 C20 H20 125.0 . .
C20 C21 N7 106.7(5) . .
C20 C21 H21 126.7 . .
N7 C21 H21 126.7 . .
N7 C22 C23 108.3(4) . .
N7 C22 H22A 110.0 . .
C23 C22 H22A 110.0 . .
N7 C22 H22B 110.0 . .
C23 C22 H22B 110.0 . .
H22A C22 H22B 108.4 . .
C24 C23 C22 113.0(4) . .
C24 C23 H23A 109.0 . .
C22 C23 H23A 109.0 . .
C24 C23 H23B 109.0 . .
C22 C23 H23B 109.0 . .
H23A C23 H23B 107.8 . .
O12 C24 O13 120.1(4) . .
O12 C24 C23 118.5(4) . .
O13 C24 C23 121.4(4) . .
N10 C25 N9 111.9(7) . .
N10 C25 C31 123.8(7) . .
N9 C25 C31 124.2(6) . .
N10 C26 C27 111.7(8) . .
N10 C26 H26 124.2 . .
C27 C26 H26 124.2 . .
C26 C27 N9 105.9(8) . .
C26 C27 H27 127.1 . .
N9 C27 H27 127.1 . .
N9 C28 C29 111.3(6) . .
N9 C28 H28A 109.4 . .
C29 C28 H28A 109.4 . .
N9 C28 H28B 109.4 . .
C29 C28 H28B 109.4 . .
H28A C28 H28B 108.0 . .
C28 C29 C30 114.2(5) . .
C28 C29 H29A 108.7 . .
C30 C29 H29A 108.7 . .
C28 C29 H29B 108.7 . .
C30 C29 H29B 108.7 . .
H29A C29 H29B 107.6 . .
O15 C30 O14 120.8(5) . .
O15 C30 C29 120.6(4) . .
O14 C30 C29 118.5(5) . .
O15 C30 Pr1 61.2(3) . .
O14 C30 Pr1 60.2(3) . .
C29 C30 Pr1 170.1(4) . .
N12 C31 N11 111.4(7) . .
N12 C31 C25 124.3(7) . .
N11 C31 C25 124.2(6) . .
N12 C32 C33 111.9(7) . .
N12 C32 H32 124.0 . .
C33 C32 H32 124.0 . .
C32 C33 N11 104.1(8) . .
C32 C33 H33 128.0 . .
N11 C33 H33 128.0 . .
N11 C34 C35 111.2(5) . .
N11 C34 H34A 109.4 . .
C35 C34 H34A 109.4 . .
N11 C34 H34B 109.4 . .
C35 C34 H34B 109.4 . .
H34A C34 H34B 108.0 . .
C34 C35 C36 113.0(5) . .
C34 C35 H35A 109.0 . .
C36 C35 H35A 109.0 . .
C34 C35 H35B 109.0 . .
C36 C35 H35B 109.0 . .
H35A C35 H35B 107.8 . .
O16 C36 O17 121.9(4) . .
O16 C36 C35 120.2(4) . .
O17 C36 C35 117.9(4) . .
O16 C36 Pr3 59.7(2) . 4_466
O17 C36 Pr3 62.4(2) . 4_466
C35 C36 Pr3 178.1(4) . 4_466
H1WA O1W H1WB 93.4 . .
H2WA O2W H2WB 111.0 . .
H3WA O3W H3WB 105.5 . .
H4WA O4W H4WB 91.8 . .

loop_
_geom_bond_atom_site_label_1
_geom_bond_atom_site_label_2
_geom_bond_distance
_geom_bond_site_symmetry_2
Pr1 O3 2.431(3) .
Pr1 O1 2.434(3) .
Pr1 O13 2.456(3) 3_655
Pr1 O2 2.511(3) 4_456
Pr1 O8 2.531(3) 2_665
Pr1 O4 2.552(4) .
Pr1 O14 2.588(3) .
Pr1 O6 2.612(3) .
Pr1 O15 2.613(4) .
Pr1 C30 2.973(5) .
Pr1 Pr2 3.8046(7) .
Pr1 Pr3 4.0672(9) .
Pr2 O2 2.416(3) .
Pr2 O9 2.461(4) 3_745
Pr2 O3 2.537(3) .
Pr2 O11 2.574(3) .
Pr2 O17 2.582(3) 1_545
Pr2 O6 2.584(3) .
Pr2 O1 2.586(3) .
Pr2 O10 2.591(3) .
Pr2 O12 2.643(3) 2_655
Pr2 O13 2.764(3) 2_655
Pr2 C18 2.947(5) .
Pr3 O1 2.418(3) .
Pr3 O12 2.439(3) 3_755
Pr3 O3 2.472(3) 4_556
Pr3 O7 2.494(3) .
Pr3 O2 2.510(3) .
Pr3 O5 2.534(4) .
Pr3 O14 2.542(3) .
Pr3 O16 2.626(3) 4_566
Pr3 O17 2.684(3) 4_566
Pr3 C36 3.025(5) 4_566
Pr3 Pr2 3.9247(7) 4_556
O1 H1A 0.8233 .
O2 Pr1 2.511(3) 4_556
O2 H2A 0.8161 .
O3 Pr3 2.472(3) 4_456
O3 H3A 0.8415 .
O4 H4C 0.8425 .
O4 H4D 0.8346 .
O5 H5C 0.8351 .
O5 H5D 0.8402 .
O6 C6 1.263(6) .
O7 C6 1.250(6) .
O8 C12 1.255(6) .
O8 Pr1 2.531(3) 2_664
O9 C12 1.241(6) .
O9 Pr2 2.461(4) 3_755
O10 C18 1.250(6) .
O11 C18 1.261(6) .
O12 C24 1.260(5) .
O12 Pr3 2.439(3) 3_745
O12 Pr2 2.643(3) 2_654
O13 C24 1.267(6) .
O13 Pr1 2.456(3) 3_645
O13 Pr2 2.764(3) 2_654
O14 C30 1.266(5) .
O15 C30 1.251(6) .
O16 C36 1.244(6) .
O16 Pr3 2.626(3) 4_466
O17 C36 1.272(6) .
O17 Pr2 2.582(3) 1_565
O17 Pr3 2.684(3) 4_466
N1 C1 1.350(7) .
N1 C3 1.377(8) .
N1 C4 1.463(6) .
N2 C1 1.338(6) .
N2 C2 1.359(8) .
N3 C7 1.358(8) .
N3 C9 1.363(8) .
N3 C10 1.465(8) .
N4 C7 1.314(7) .
N4 C8 1.358(10) .
N5 C13 1.352(6) .
N5 C15 1.380(8) .
N5 C16 1.475(7) .
N6 C13 1.322(7) .
N6 C14 1.363(8) .
N7 C19 1.355(6) .
N7 C21 1.369(7) .
N7 C22 1.462(6) .
N8 C19 1.317(7) .
N8 C20 1.369(8) .
N9 C27 1.354(10) .
N9 C25 1.369(9) .
N9 C28 1.455(8) .
N10 C25 1.311(9) .
N10 C26 1.350(11) .
N11 C31 1.367(8) .
N11 C33 1.375(9) .
N11 C34 1.462(7) .
N12 C31 1.305(8) .
N12 C32 1.357(11) .
C1 C7 1.460(9) .
C2 C3 1.359(7) .
C2 H2 0.9300 .
C3 H3 0.9300 .
C4 C5 1.505(7) .
C4 H4A 0.9700 .
C4 H4B 0.9700 .
C5 C6 1.511(6) .
C5 H5A 0.9700 .
C5 H5B 0.9700 .
C8 C9 1.325(9) .
C8 H8 0.9300 .
C9 H9 0.9300 .
C10 C11A 1.21(2) .
C10 C11B 1.437(11) .
C10 H10A 0.9700 .
C10 H10B 0.9700 .
C11A C12 1.635(18) .
C11A H11A 0.9700 .
C11A H11B 0.9700 .
C11B C12 1.555(10) .
C11B H11C 0.9700 .
C11B H11D 0.9700 .
C13 C19 1.459(7) .
C14 C15 1.339(9) .
C14 H14 0.9300 .
C15 H15 0.9300 .
C16 C17 1.522(8) .
C16 H16A 0.9700 .
C16 H16B 0.9700 .
C17 C18 1.519(7) .
C17 H17A 0.9700 .
C17 H17B 0.9700 .
C20 C21 1.345(8) .
C20 H20 0.9300 .
C21 H21 0.9300 .
C22 C23 1.530(7) .
C22 H22A 0.9700 .
C22 H22B 0.9700 .
C23 C24 1.494(6) .
C23 H23A 0.9700 .
C23 H23B 0.9700 .
C25 C31 1.457(11) .
C26 C27 1.351(11) .
C26 H26 0.9300 .
C27 H27 0.9300 .
C28 C29 1.512(8) .
C28 H28A 0.9700 .
C28 H28B 0.9700 .
C29 C30 1.513(7) .
C29 H29A 0.9700 .
C29 H29B 0.9700 .
C32 C33 1.365(11) .
C32 H32 0.9300 .
C33 H33 0.9300 .
C34 C35 1.499(8) .
C34 H34A 0.9700 .
C34 H34B 0.9700 .
C35 C36 1.514(7) .
C35 H35A 0.9700 .
C35 H35B 0.9700 .
C36 Pr3 3.025(5) 4_466
O1W H1WA 0.9016 .
O1W H1WB 0.9410 .
O2W H2WA 0.7905 .
O2W H2WB 0.8498 .
O3W H3WA 0.8346 .
O3W H3WB 0.8543 .
O4W H4WA 0.8578 .
O4W H4WB 0.8674 .

loop_
_geom_hbond_atom_site_label_D
_geom_hbond_atom_site_label_H
_geom_hbond_atom_site_label_A
_geom_hbond_distance_DH
_geom_hbond_distance_HA
_geom_hbond_distance_DA
_geom_hbond_angle_DHA
_geom_hbond_site_symmetry_A
O1 H1A O12 0.82 2.31 2.745(4) 113.6 2_655
O1 H1A O1W 0.82 2.34 3.132(6) 163.1 4_456
O2 H2A O1W 0.82 2.30 3.099(6) 166.9 .
O2 H2A O10 0.82 2.50 2.954(4) 116.3 .
O3 H3A O2W 0.84 2.34 3.163(6) 165.3 .
O4 H4C O2W 0.84 1.89 2.735(6) 177.1 .
O4 H4D N6 0.83 2.14 2.933(6) 159.0 3_655
O5 H5C N2 0.84 2.14 2.877(5) 147.3 2_665
O5 H5D O8 0.84 2.01 2.854(5) 177.2 2_665
O1W H1WA O3W 0.90 2.31 2.988(7) 131.8 1_655
O1W H1WB O10 0.94 2.36 2.968(7) 122.3 .
O2W H2WA O11 0.79 1.98 2.736(6) 159.1 .
O2W H2WB O3W 0.85 2.08 2.880(8) 155.8 .
O3W H3WA N2 0.83 2.53 3.354(7) 169.6 3_645
O3W H3WA O5 0.83 2.63 3.150(6) 122.0 4_456
O3W H3WB N8 0.85 1.96 2.812(7) 172.1 1_455
O4W H4WA N12 0.86 2.36 3.153(19) 154.8 .
O4W H4WB O15 0.87 2.13 2.996(17) 178.6 .

loop_
_geom_torsion_atom_site_label_1
_geom_torsion_atom_site_label_2
_geom_torsion_atom_site_label_3
_geom_torsion_atom_site_label_4
_geom_torsion
_geom_torsion_site_symmetry_1
_geom_torsion_site_symmetry_4
O3 Pr1 Pr2 O2 -175.43(12) . .
O1 Pr1 Pr2 O2 -37.12(12) . .
O13 Pr1 Pr2 O2 -166.30(14) 3_655 .
O2 Pr1 Pr2 O2 -113.54(6) 4_456 .
O8 Pr1 Pr2 O2 -48.05(12) 2_665 .
O4 Pr1 Pr2 O2 123.57(12) . .
O14 Pr1 Pr2 O2 16.99(10) . .
O6 Pr1 Pr2 O2 68.73(13) . .
O15 Pr1 Pr2 O2 51.48(14) . .
C30 Pr1 Pr2 O2 29.87(13) . .
Pr3 Pr1 Pr2 O2 -1.31(7) . .
O3 Pr1 Pr2 O9 14.4(15) . 3_745
O1 Pr1 Pr2 O9 152.7(15) . 3_745
O13 Pr1 Pr2 O9 23.5(15) 3_655 3_745
O2 Pr1 Pr2 O9 76.3(15) 4_456 3_745
O8 Pr1 Pr2 O9 141.8(15) 2_665 3_745
O4 Pr1 Pr2 O9 -46.6(15) . 3_745
O14 Pr1 Pr2 O9 -153.2(15) . 3_745
O6 Pr1 Pr2 O9 -101.4(15) . 3_745
O15 Pr1 Pr2 O9 -118.7(15) . 3_745
C30 Pr1 Pr2 O9 -140.3(15) . 3_745
Pr3 Pr1 Pr2 O9 -171.5(15) . 3_745
O1 Pr1 Pr2 O3 138.31(14) . .
O13 Pr1 Pr2 O3 9.13(16) 3_655 .
O2 Pr1 Pr2 O3 61.89(12) 4_456 .
O8 Pr1 Pr2 O3 127.38(14) 2_665 .
O4 Pr1 Pr2 O3 -61.00(14) . .
O14 Pr1 Pr2 O3 -167.58(12) . .
O6 Pr1 Pr2 O3 -115.84(15) . .
O15 Pr1 Pr2 O3 -133.09(16) . .
C30 Pr1 Pr2 O3 -154.70(15) . .
Pr3 Pr1 Pr2 O3 174.12(10) . .
O3 Pr1 Pr2 O11 59.60(13) . .
O1 Pr1 Pr2 O11 -162.09(13) . .
O13 Pr1 Pr2 O11 68.73(15) 3_655 .
O2 Pr1 Pr2 O11 121.49(11) 4_456 .
O8 Pr1 Pr2 O11 -173.02(13) 2_665 .
O4 Pr1 Pr2 O11 -1.40(13) . .
O14 Pr1 Pr2 O11 -107.98(11) . .
O6 Pr1 Pr2 O11 -56.24(14) . .
O15 Pr1 Pr2 O11 -73.49(15) . .
C30 Pr1 Pr2 O11 -95.10(14) . .
Pr3 Pr1 Pr2 O11 -126.27(8) . .
O3 Pr1 Pr2 O17 -17.15(13) . 1_545
O1 Pr1 Pr2 O17 121.16(12) . 1_545
O13 Pr1 Pr2 O17 -8.02(15) 3_655 1_545
O2 Pr1 Pr2 O17 44.74(10) 4_456 1_545
O8 Pr1 Pr2 O17 110.23(12) 2_665 1_545
O4 Pr1 Pr2 O17 -78.15(12) . 1_545
O14 Pr1 Pr2 O17 175.27(11) . 1_545
O6 Pr1 Pr2 O17 -132.99(13) . 1_545
O15 Pr1 Pr2 O17 -150.24(15) . 1_545
C30 Pr1 Pr2 O17 -171.85(14) . 1_545
Pr3 Pr1 Pr2 O17 156.97(8) . 1_545
O3 Pr1 Pr2 O6 115.84(15) . .
O1 Pr1 Pr2 O6 -105.85(15) . .
O13 Pr1 Pr2 O6 124.97(17) 3_655 .
O2 Pr1 Pr2 O6 177.73(13) 4_456 .
O8 Pr1 Pr2 O6 -116.78(15) 2_665 .
O4 Pr1 Pr2 O6 54.84(15) . .
O14 Pr1 Pr2 O6 -51.73(13) . .
O15 Pr1 Pr2 O6 -17.25(17) . .
C30 Pr1 Pr2 O6 -38.86(16) . .
Pr3 Pr1 Pr2 O6 -70.03(11) . .
O3 Pr1 Pr2 O1 -138.31(14) . .
O13 Pr1 Pr2 O1 -129.18(16) 3_655 .
O2 Pr1 Pr2 O1 -76.42(12) 4_456 .
O8 Pr1 Pr2 O1 -10.93(14) 2_665 .
O4 Pr1 Pr2 O1 160.69(14) . .
O14 Pr1 Pr2 O1 54.11(12) . .
O6 Pr1 Pr2 O1 105.85(15) . .
O15 Pr1 Pr2 O1 88.60(16) . .
C30 Pr1 Pr2 O1 66.99(15) . .
Pr3 Pr1 Pr2 O1 35.81(10) . .
O3 Pr1 Pr2 O10 109.82(14) . .
O1 Pr1 Pr2 O10 -111.87(13) . .
O13 Pr1 Pr2 O10 118.95(15) 3_655 .
O2 Pr1 Pr2 O10 171.71(11) 4_456 .
O8 Pr1 Pr2 O10 -122.80(13) 2_665 .
O4 Pr1 Pr2 O10 48.82(13) . .
O14 Pr1 Pr2 O10 -57.76(11) . .
O6 Pr1 Pr2 O10 -6.02(14) . .
O15 Pr1 Pr2 O10 -23.27(15) . .
C30 Pr1 Pr2 O10 -44.88(14) . .
Pr3 Pr1 Pr2 O10 -76.06(9) . .
O3 Pr1 Pr2 O12 -74.34(12) . 2_655
O1 Pr1 Pr2 O12 63.97(12) . 2_655
O13 Pr1 Pr2 O12 -65.21(14) 3_655 2_655
O2 Pr1 Pr2 O12 -12.45(10) 4_456 2_655
O8 Pr1 Pr2 O12 53.04(12) 2_665 2_655
O4 Pr1 Pr2 O12 -135.33(12) . 2_655
O14 Pr1 Pr2 O12 118.09(10) . 2_655
O6 Pr1 Pr2 O12 169.82(13) . 2_655
O15 Pr1 Pr2 O12 152.57(14) . 2_655
C30 Pr1 Pr2 O12 130.96(13) . 2_655
Pr3 Pr1 Pr2 O12 99.79(7) . 2_655
O3 Pr1 Pr2 O13 -104.85(13) . 2_655
O1 Pr1 Pr2 O13 33.47(13) . 2_655
O13 Pr1 Pr2 O13 -95.72(14) 3_655 2_655
O2 Pr1 Pr2 O13 -42.96(10) 4_456 2_655
O8 Pr1 Pr2 O13 22.54(13) 2_665 2_655
O4 Pr1 Pr2 O13 -165.84(13) . 2_655
O14 Pr1 Pr2 O13 87.58(11) . 2_655
O6 Pr1 Pr2 O13 139.31(13) . 2_655
O15 Pr1 Pr2 O13 122.07(15) . 2_655
C30 Pr1 Pr2 O13 100.46(14) . 2_655
Pr3 Pr1 Pr2 O13 69.28(8) . 2_655
O3 Pr1 Pr2 C18 83.97(15) . .
O1 Pr1 Pr2 C18 -137.72(15) . .
O13 Pr1 Pr2 C18 93.10(17) 3_655 .
O2 Pr1 Pr2 C18 145.86(13) 4_456 .
O8 Pr1 Pr2 C18 -148.65(15) 2_665 .
O4 Pr1 Pr2 C18 22.98(15) . .
O14 Pr1 Pr2 C18 -83.60(13) . .
O6 Pr1 Pr2 C18 -31.87(16) . .
O15 Pr1 Pr2 C18 -49.12(17) . .
C30 Pr1 Pr2 C18 -70.72(16) . .
Pr3 Pr1 Pr2 C18 -101.90(11) . .
O2 Pr2 Pr3 O1 -143.19(15) . .
O9 Pr2 Pr3 O1 -141.72(15) 3_745 .
O3 Pr2 Pr3 O1 35.17(12) . .
O11 Pr2 Pr3 O1 118.45(14) . .
O17 Pr2 Pr3 O1 -23.1(2) 1_545 .
O6 Pr2 Pr3 O1 88.74(13) . .
O10 Pr2 Pr3 O1 154.16(13) . .
O12 Pr2 Pr3 O1 -34.74(12) 2_655 .
O13 Pr2 Pr3 O1 -81.75(13) 2_655 .
C18 Pr2 Pr3 O1 138.31(15) . .
Pr1 Pr2 Pr3 O1 38.94(10) . .
O2 Pr2 Pr3 O12 25.43(13) . 3_755
O9 Pr2 Pr3 O12 26.89(14) 3_745 3_755
O3 Pr2 Pr3 O12 -156.22(10) . 3_755
O11 Pr2 Pr3 O12 -72.94(12) . 3_755
O17 Pr2 Pr3 O12 145.51(18) 1_545 3_755
O6 Pr2 Pr3 O12 -102.64(11) . 3_755
O1 Pr2 Pr3 O12 168.61(13) . 3_755
O10 Pr2 Pr3 O12 -37.22(11) . 3_755
O12 Pr2 Pr3 O12 133.87(8) 2_655 3_755
O13 Pr2 Pr3 O12 86.86(10) 2_655 3_755
C18 Pr2 Pr3 O12 -53.08(13) . 3_755
Pr1 Pr2 Pr3 O12 -152.44(7) . 3_755
O2 Pr2 Pr3 O3 -48.02(13) . 4_556
O9 Pr2 Pr3 O3 -46.56(13) 3_745 4_556
O3 Pr2 Pr3 O3 130.34(7) . 4_556
O11 Pr2 Pr3 O3 -146.39(12) . 4_556
O17 Pr2 Pr3 O3 72.06(19) 1_545 4_556
O6 Pr2 Pr3 O3 -176.09(11) . 4_556
O1 Pr2 Pr3 O3 95.17(12) . 4_556
O10 Pr2 Pr3 O3 -110.67(11) . 4_556
O12 Pr2 Pr3 O3 60.43(10) 2_655 4_556
O13 Pr2 Pr3 O3 13.41(10) 2_655 4_556
C18 Pr2 Pr3 O3 -126.52(13) . 4_556
Pr1 Pr2 Pr3 O3 134.11(7) . 4_556
O2 Pr2 Pr3 O7 92.24(14) . .
O9 Pr2 Pr3 O7 93.71(15) 3_745 .
O3 Pr2 Pr3 O7 -89.40(11) . .
O11 Pr2 Pr3 O7 -6.12(13) . .
O17 Pr2 Pr3 O7 -147.67(19) 1_545 .
O6 Pr2 Pr3 O7 -35.83(13) . .
O1 Pr2 Pr3 O7 -124.57(14) . .
O10 Pr2 Pr3 O7 29.59(13) . .
O12 Pr2 Pr3 O7 -159.31(11) 2_655 .
O13 Pr2 Pr3 O7 153.68(11) 2_655 .
C18 Pr2 Pr3 O7 13.74(14) . .
Pr1 Pr2 Pr3 O7 -85.63(9) . .
O9 Pr2 Pr3 O2 1.46(16) 3_745 .
O3 Pr2 Pr3 O2 178.36(13) . .
O11 Pr2 Pr3 O2 -98.37(15) . .
O17 Pr2 Pr3 O2 120.1(2) 1_545 .
O6 Pr2 Pr3 O2 -128.07(14) . .
O1 Pr2 Pr3 O2 143.19(15) . .
O10 Pr2 Pr3 O2 -62.65(14) . .
O12 Pr2 Pr3 O2 108.45(13) 2_655 .
O13 Pr2 Pr3 O2 61.43(13) 2_655 .
C18 Pr2 Pr3 O2 -78.50(15) . .
Pr1 Pr2 Pr3 O2 -177.87(11) . .
O2 Pr2 Pr3 O5 -129.95(15) . .
O9 Pr2 Pr3 O5 -128.49(15) 3_745 .
O3 Pr2 Pr3 O5 48.40(12) . .
O11 Pr2 Pr3 O5 131.68(14) . .
O17 Pr2 Pr3 O5 -9.9(2) 1_545 .
O6 Pr2 Pr3 O5 101.98(13) . .
O1 Pr2 Pr3 O5 13.23(14) . .
O10 Pr2 Pr3 O5 167.40(13) . .
O12 Pr2 Pr3 O5 -21.51(11) 2_655 .
O13 Pr2 Pr3 O5 -68.52(12) 2_655 .
C18 Pr2 Pr3 O5 151.54(14) . .
Pr1 Pr2 Pr3 O5 52.18(10) . .
O2 Pr2 Pr3 O14 159.26(13) . .
O9 Pr2 Pr3 O14 160.72(14) 3_745 .
O3 Pr2 Pr3 O14 -22.39(10) . .
O11 Pr2 Pr3 O14 60.89(12) . .
O17 Pr2 Pr3 O14 -80.66(18) 1_545 .
O6 Pr2 Pr3 O14 31.19(11) . .
O1 Pr2 Pr3 O14 -57.55(13) . .
O10 Pr2 Pr3 O14 96.61(12) . .
O12 Pr2 Pr3 O14 -92.29(10) 2_655 .
O13 Pr2 Pr3 O14 -139.31(10) 2_655 .
C18 Pr2 Pr3 O14 80.75(13) . .
Pr1 Pr2 Pr3 O14 -18.61(8) . .
O2 Pr2 Pr3 O16 111.5(2) . 4_566
O9 Pr2 Pr3 O16 113.0(2) 3_745 4_566
O3 Pr2 Pr3 O16 -70.1(2) . 4_566
O11 Pr2 Pr3 O16 13.2(2) . 4_566
O17 Pr2 Pr3 O16 -128.4(3) 1_545 4_566
O6 Pr2 Pr3 O16 -16.5(2) . 4_566
O1 Pr2 Pr3 O16 -105.3(2) . 4_566
O10 Pr2 Pr3 O16 48.9(2) . 4_566
O12 Pr2 Pr3 O16 -140.0(2) 2_655 4_566
O13 Pr2 Pr3 O16 173.0(2) 2_655 4_566
C18 Pr2 Pr3 O16 33.0(2) . 4_566
Pr1 Pr2 Pr3 O16 -66.3(2) . 4_566
O2 Pr2 Pr3 O17 -37.6(2) . 4_566
O9 Pr2 Pr3 O17 -36.2(2) 3_745 4_566
O3 Pr2 Pr3 O17 140.72(18) . 4_566
O11 Pr2 Pr3 O17 -136.01(19) . 4_566
O17 Pr2 Pr3 O17 82.45(11) 1_545 4_566
O6 Pr2 Pr3 O17 -165.71(19) . 4_566
O1 Pr2 Pr3 O17 105.5(2) . 4_566
O10 Pr2 Pr3 O17 -100.29(19) . 4_566
O12 Pr2 Pr3 O17 70.81(18) 2_655 4_566
O13 Pr2 Pr3 O17 23.79(18) 2_655 4_566
C18 Pr2 Pr3 O17 -116.14(19) . 4_566
Pr1 Pr2 Pr3 O17 144.49(16) . 4_566
O2 Pr2 Pr3 C36 37.1(9) . 4_566
O9 Pr2 Pr3 C36 38.6(9) 3_745 4_566
O3 Pr2 Pr3 C36 -144.5(9) . 4_566
O11 Pr2 Pr3 C36 -61.3(9) . 4_566
O17 Pr2 Pr3 C36 157.2(9) 1_545 4_566
O6 Pr2 Pr3 C36 -91.0(9) . 4_566
O1 Pr2 Pr3 C36 -180(12) . 4_566
O10 Pr2 Pr3 C36 -25.5(9) . 4_566
O12 Pr2 Pr3 C36 145.6(9) 2_655 4_566
O13 Pr2 Pr3 C36 98.5(9) 2_655 4_566
C18 Pr2 Pr3 C36 -41.4(9) . 4_566
Pr1 Pr2 Pr3 C36 -140.8(9) . 4_566
O2 Pr2 Pr3 Pr2 -17.96(11) . 4_556
O9 Pr2 Pr3 Pr2 -16.49(11) 3_745 4_556
O3 Pr2 Pr3 Pr2 160.40(7) . 4_556
O11 Pr2 Pr3 Pr2 -116.32(10) . 4_556
O17 Pr2 Pr3 Pr2 102.13(17) 1_545 4_556
O6 Pr2 Pr3 Pr2 -146.03(9) . 4_556
O1 Pr2 Pr3 Pr2 125.23(10) . 4_556
O10 Pr2 Pr3 Pr2 -80.61(9) . 4_556
O12 Pr2 Pr3 Pr2 90.49(7) 2_655 4_556
O13 Pr2 Pr3 Pr2 43.48(7) 2_655 4_556
C18 Pr2 Pr3 Pr2 -96.46(11) . 4_556
Pr1 Pr2 Pr3 Pr2 164.174(9) . 4_556
O12 Pr3 O1 Pr1 -125.48(15) 3_755 .
O3 Pr3 O1 Pr1 167.80(12) 4_556 .
O7 Pr3 O1 Pr1 -55.71(14) . .
O2 Pr3 O1 Pr1 -128.33(14) . .
O5 Pr3 O1 Pr1 86.07(14) . .
O14 Pr3 O1 Pr1 9.79(12) . .
O16 Pr3 O1 Pr1 33.2(2) 4_566 .
O17 Pr3 O1 Pr1 114.73(14) 4_566 .
C36 Pr3 O1 Pr1 73.3(2) 4_566 .
Pr2 Pr3 O1 Pr1 173.71(5) 4_556 .
Pr2 Pr3 O1 Pr1 -106.60(15) . .
O12 Pr3 O1 Pr2 -18.9(2) 3_755 .
O3 Pr3 O1 Pr2 -85.60(11) 4_556 .
O7 Pr3 O1 Pr2 50.90(12) . .
O2 Pr3 O1 Pr2 -21.73(9) . .
O5 Pr3 O1 Pr2 -167.32(14) . .
O14 Pr3 O1 Pr2 116.39(12) . .
O16 Pr3 O1 Pr2 139.77(14) 4_566 .
O17 Pr3 O1 Pr2 -138.66(12) 4_566 .
C36 Pr3 O1 Pr2 179.94(18) 4_566 .
Pr2 Pr3 O1 Pr2 -79.68(11) 4_556 .
O3 Pr1 O1 Pr3 137.19(14) . .
O13 Pr1 O1 Pr3 -136.88(18) 3_655 .
O2 Pr1 O1 Pr3 -153.48(14) 4_456 .
O8 Pr1 O1 Pr3 -78.74(13) 2_665 .
O4 Pr1 O1 Pr3 83.34(18) . .
O14 Pr1 O1 Pr3 -9.67(12) . .
O6 Pr1 O1 Pr3 64.63(12) . .
O15 Pr1 O1 Pr3 -11.71(18) . .
C30 Pr1 O1 Pr3 -12.71(15) . .
Pr2 Pr1 O1 Pr3 110.53(15) . .
O3 Pr1 O1 Pr2 26.66(9) . .
O13 Pr1 O1 Pr2 112.59(19) 3_655 .
O2 Pr1 O1 Pr2 95.99(10) 4_456 .
O8 Pr1 O1 Pr2 170.74(12) 2_665 .
O4 Pr1 O1 Pr2 -27.19(19) . .
O14 Pr1 O1 Pr2 -120.20(12) . .
O6 Pr1 O1 Pr2 -45.90(9) . .
O15 Pr1 O1 Pr2 -122.24(13) . .
C30 Pr1 O1 Pr2 -123.24(12) . .
Pr3 Pr1 O1 Pr2 -110.53(15) . .
O2 Pr2 O1 Pr3 22.82(9) . .
O9 Pr2 O1 Pr3 65.4(2) 3_745 .
O3 Pr2 O1 Pr3 -143.72(12) . .
O11 Pr2 O1 Pr3 -92.43(15) . .
O17 Pr2 O1 Pr3 168.77(10) 1_545 .
O6 Pr2 O1 Pr3 -70.26(12) . .
O10 Pr2 O1 Pr3 -30.22(15) . .
O12 Pr2 O1 Pr3 140.42(13) 2_655 .
O13 Pr2 O1 Pr3 93.11(11) 2_655 .
C18 Pr2 O1 Pr3 -57.89(19) . .
Pr1 Pr2 O1 Pr3 -117.65(14) . .
O2 Pr2 O1 Pr1 140.47(12) . .
O9 Pr2 O1 Pr1 -176.98(17) 3_745 .
O3 Pr2 O1 Pr1 -26.07(9) . .
O11 Pr2 O1 Pr1 25.23(18) . .
O17 Pr2 O1 Pr1 -73.58(12) 1_545 .
O6 Pr2 O1 Pr1 47.39(10) . .
O10 Pr2 O1 Pr1 87.43(13) . .
O12 Pr2 O1 Pr1 -101.92(11) 2_655 .
O13 Pr2 O1 Pr1 -149.24(11) 2_655 .
C18 Pr2 O1 Pr1 59.76(18) . .
O9 Pr2 O2 Pr3 -178.73(14) 3_745 .
O3 Pr2 O2 Pr3 -2.45(19) . .
O11 Pr2 O2 Pr3 107.77(13) . .
O17 Pr2 O2 Pr3 -134.97(16) 1_545 .
O6 Pr2 O2 Pr3 41.90(11) . .
O1 Pr2 O2 Pr3 -22.22(9) . .
O10 Pr2 O2 Pr3 111.21(13) . .
O12 Pr2 O2 Pr3 -76.58(12) 2_655 .
O13 Pr2 O2 Pr3 -109.87(13) 2_655 .
C18 Pr2 O2 Pr3 109.64(13) . .
Pr1 Pr2 O2 Pr3 1.93(10) . .
O9 Pr2 O2 Pr1 -55.89(14) 3_745 4_556
O3 Pr2 O2 Pr1 120.39(14) . 4_556
O11 Pr2 O2 Pr1 -129.39(13) . 4_556
O17 Pr2 O2 Pr1 -12.1(3) 1_545 4_556
O6 Pr2 O2 Pr1 164.74(13) . 4_556
O1 Pr2 O2 Pr1 100.63(13) . 4_556
O10 Pr2 O2 Pr1 -125.94(15) . 4_556
O12 Pr2 O2 Pr1 46.26(14) 2_655 4_556
O13 Pr2 O2 Pr1 12.98(11) 2_655 4_556
C18 Pr2 O2 Pr1 -127.52(14) . 4_556
Pr1 Pr2 O2 Pr1 124.78(10) . 4_556
O1 Pr3 O2 Pr2 23.65(9) . .
O12 Pr3 O2 Pr2 -154.62(13) 3_755 .
O3 Pr3 O2 Pr2 125.90(13) 4_556 .
O7 Pr3 O2 Pr2 -76.34(12) . .
O5 Pr3 O2 Pr2 69.87(16) . .
O14 Pr3 O2 Pr2 -25.01(16) . .
O16 Pr3 O2 Pr2 -135.38(15) 4_566 .
O17 Pr3 O2 Pr2 161.71(10) 4_566 .
C36 Pr3 O2 Pr2 -174.26(15) 4_566 .
Pr2 Pr3 O2 Pr2 163.64(10) 4_556 .
O1 Pr3 O2 Pr1 -100.52(13) . 4_556
O12 Pr3 O2 Pr1 81.22(12) 3_755 4_556
O3 Pr3 O2 Pr1 1.73(10) 4_556 4_556
O7 Pr3 O2 Pr1 159.49(14) . 4_556
O5 Pr3 O2 Pr1 -54.29(18) . 4_556
O14 Pr3 O2 Pr1 -149.17(11) . 4_556
O16 Pr3 O2 Pr1 100.46(18) 4_566 4_556
O17 Pr3 O2 Pr1 37.54(16) 4_566 4_556
C36 Pr3 O2 Pr1 61.6(2) 4_566 4_556
Pr2 Pr3 O2 Pr1 39.48(9) 4_556 4_556
Pr2 Pr3 O2 Pr1 -124.17(16) . 4_556
O1 Pr1 O3 Pr3 82.41(13) . 4_456
O13 Pr1 O3 Pr3 -64.28(14) 3_655 4_456
O2 Pr1 O3 Pr3 1.84(11) 4_456 4_456
O8 Pr1 O3 Pr3 22.1(2) 2_665 4_456
O4 Pr1 O3 Pr3 -134.63(16) . 4_456
O14 Pr1 O3 Pr3 126.84(13) . 4_456
O6 Pr1 O3 Pr3 150.56(16) . 4_456
O15 Pr1 O3 Pr3 -153.74(17) . 4_456
C30 Pr1 O3 Pr3 158.5(2) . 4_456
Pr2 Pr1 O3 Pr3 109.74(15) . 4_456
Pr3 Pr1 O3 Pr3 104.54(11) . 4_456
O1 Pr1 O3 Pr2 -27.33(9) . .
O13 Pr1 O3 Pr2 -174.03(10) 3_655 .
O2 Pr1 O3 Pr2 -107.91(12) 4_456 .
O8 Pr1 O3 Pr2 -87.69(17) 2_665 .
O4 Pr1 O3 Pr2 115.62(13) . .
O14 Pr1 O3 Pr2 17.09(17) . .
O6 Pr1 O3 Pr2 40.81(10) . .
O15 Pr1 O3 Pr2 96.5(2) . .
C30 Pr1 O3 Pr2 48.7(3) . .
Pr3 Pr1 O3 Pr2 -5.21(9) . .
O2 Pr2 O3 Pr1 6.87(19) . .
O9 Pr2 O3 Pr1 -178.58(15) 3_745 .
O11 Pr2 O3 Pr1 -118.94(12) . .
O17 Pr2 O3 Pr1 161.67(13) 1_545 .
O6 Pr2 O3 Pr1 -41.74(10) . .
O1 Pr2 O3 Pr1 26.21(9) . .
O10 Pr2 O3 Pr1 -88.92(13) . .
O12 Pr2 O3 Pr1 93.59(11) 2_655 .
O13 Pr2 O3 Pr1 94.72(12) 2_655 .
C18 Pr2 O3 Pr1 -104.73(13) . .
O2 Pr2 O3 Pr3 -112.10(14) . 4_456
O9 Pr2 O3 Pr3 62.45(19) 3_745 4_456
O11 Pr2 O3 Pr3 122.09(13) . 4_456
O17 Pr2 O3 Pr3 42.71(10) 1_545 4_456
O6 Pr2 O3 Pr3 -160.70(13) . 4_456
O1 Pr2 O3 Pr3 -92.75(11) . 4_456
O10 Pr2 O3 Pr3 152.12(11) . 4_456
O12 Pr2 O3 Pr3 -25.37(10) 2_655 4_456
O13 Pr2 O3 Pr3 -24.25(14) 2_655 4_456
C18 Pr2 O3 Pr3 136.31(13) . 4_456
Pr1 Pr2 O3 Pr3 -118.96(14) . 4_456
O2 Pr2 O6 C6 36.1(3) . .
O9 Pr2 O6 C6 -36.9(4) 3_745 .
O3 Pr2 O6 C6 -173.6(4) . .
O11 Pr2 O6 C6 -90.5(4) . .
O17 Pr2 O6 C6 -146.0(3) 1_545 .
O1 Pr2 O6 C6 105.8(4) . .
O10 Pr2 O6 C6 -37.4(3) . .
O12 Pr2 O6 C6 137.3(3) 2_655 .
O13 Pr2 O6 C6 79.6(4) 2_655 .
C18 Pr2 O6 C6 -64.3(4) . .
Pr1 Pr2 O6 C6 148.7(4) . .
O2 Pr2 O6 Pr1 -112.58(11) . .
O9 Pr2 O6 Pr1 174.40(13) 3_745 .
O3 Pr2 O6 Pr1 37.73(9) . .
O11 Pr2 O6 Pr1 120.83(13) . .
O17 Pr2 O6 Pr1 65.31(15) 1_545 .
O1 Pr2 O6 Pr1 -42.84(9) . .
O10 Pr2 O6 Pr1 173.96(14) . .
O12 Pr2 O6 Pr1 -11.36(14) 2_655 .
O13 Pr2 O6 Pr1 -69.07(18) 2_655 .
C18 Pr2 O6 Pr1 147.05(16) . .
O3 Pr1 O6 C6 174.1(4) . .
O1 Pr1 O6 C6 -101.1(4) . .
O13 Pr1 O6 C6 98.9(4) 3_655 .
O2 Pr1 O6 C6 -149.3(4) 4_456 .
O8 Pr1 O6 C6 -49.7(4) 2_665 .
O4 Pr1 O6 C6 93.1(4) . .
O14 Pr1 O6 C6 -24.4(4) . .
O15 Pr1 O6 C6 20.8(4) . .
C30 Pr1 O6 C6 -1.7(4) . .
Pr2 Pr1 O6 C6 -146.5(4) . .
Pr3 Pr1 O6 C6 -64.6(4) . .
O3 Pr1 O6 Pr2 -39.34(9) . .
O1 Pr1 O6 Pr2 45.45(10) . .
O13 Pr1 O6 Pr2 -114.58(17) 3_655 .
O2 Pr1 O6 Pr2 -2.81(16) 4_456 .
O8 Pr1 O6 Pr2 96.86(15) 2_665 .
O4 Pr1 O6 Pr2 -120.37(13) . .
O14 Pr1 O6 Pr2 122.15(13) . .
O15 Pr1 O6 Pr2 167.34(12) . .
C30 Pr1 O6 Pr2 144.79(14) . .
Pr3 Pr1 O6 Pr2 81.94(9) . .
O1 Pr3 O7 C6 11.8(4) . .
O12 Pr3 O7 C6 157.1(4) 3_755 .
O3 Pr3 O7 C6 110.0(4) 4_556 .
O2 Pr3 O7 C6 80.0(3) . .
O5 Pr3 O7 C6 -58.5(4) . .
O14 Pr3 O7 C6 -55.3(3) . .
O16 Pr3 O7 C6 -128.8(4) 4_566 .
O17 Pr3 O7 C6 -160.9(3) 4_566 .
C36 Pr3 O7 C6 -142.2(3) 4_566 .
Pr2 Pr3 O7 C6 152.4(3) 4_556 .
Pr2 Pr3 O7 C6 43.1(3) . .
O2 Pr2 O10 C18 -176.3(3) . .
O9 Pr2 O10 C18 93.8(3) 3_745 .
O3 Pr2 O10 C18 -39.5(3) . .
O11 Pr2 O10 C18 -0.1(3) . .
O17 Pr2 O10 C18 36.7(3) 1_545 .
O6 Pr2 O10 C18 -86.5(3) . .
O1 Pr2 O10 C18 -124.8(3) . .
O12 Pr2 O10 C18 125.1(7) 2_655 .
O13 Pr2 O10 C18 136.6(3) 2_655 .
Pr1 Pr2 O10 C18 -82.0(3) . .
O2 Pr2 O11 C18 4.4(4) . .
O9 Pr2 O11 C18 -71.2(3) 3_745 .
O3 Pr2 O11 C18 145.3(3) . .
O17 Pr2 O11 C18 -146.7(3) 1_545 .
O6 Pr2 O11 C18 75.2(3) . .
O1 Pr2 O11 C18 95.8(3) . .
O10 Pr2 O11 C18 0.1(3) . .
O12 Pr2 O11 C18 -169.7(3) 2_655 .
O13 Pr2 O11 C18 -93.8(3) 2_655 .
Pr1 Pr2 O11 C18 111.6(3) . .
O1 Pr3 O14 C30 175.9(10) . .
O12 Pr3 O14 C30 -37.6(10) 3_755 .
O3 Pr3 O14 C30 121.2(10) 4_556 .
O7 Pr3 O14 C30 -81.4(10) . .
O2 Pr3 O14 C30 -135.6(10) . .
O5 Pr3 O14 C30 96.5(10) . .
O16 Pr3 O14 C30 11.1(10) 4_566 .
O17 Pr3 O14 C30 38.2(10) 4_566 .
C36 Pr3 O14 C30 25.0(10) 4_566 .
Pr2 Pr3 O14 C30 24.4(11) 4_556 .
Pr2 Pr3 O14 C30 -149.8(10) . .
O1 Pr3 O14 Pr1 -8.70(10) . .
O12 Pr3 O14 Pr1 137.87(12) 3_755 .
O3 Pr3 O14 Pr1 -63.4(3) 4_556 .
O7 Pr3 O14 Pr1 94.07(13) . .
O2 Pr3 O14 Pr1 39.87(16) . .
O5 Pr3 O14 Pr1 -88.06(13) . .
O16 Pr3 O14 Pr1 -173.48(14) 4_566 .
O17 Pr3 O14 Pr1 -146.37(11) 4_566 .
C36 Pr3 O14 Pr1 -159.61(13) 4_566 .
Pr2 Pr3 O14 Pr1 -160.15(7) 4_556 .
Pr2 Pr3 O14 Pr1 25.65(10) . .
O3 Pr1 O14 C30 140.4(3) . .
O1 Pr1 O14 C30 -172.8(3) . .
O13 Pr1 O14 C30 -25.7(3) 3_655 .
O2 Pr1 O14 C30 -123.7(3) 4_456 .
O8 Pr1 O14 C30 -83.9(3) 2_665 .
O4 Pr1 O14 C30 55.8(3) . .
O6 Pr1 O14 C30 116.5(3) . .
O15 Pr1 O14 C30 4.8(3) . .
Pr2 Pr1 O14 C30 151.6(3) . .
Pr3 Pr1 O14 C30 178.5(4) . .
O3 Pr1 O14 Pr3 -38.03(18) . .
O1 Pr1 O14 Pr3 8.70(10) . .
O13 Pr1 O14 Pr3 155.80(11) 3_655 .
O2 Pr1 O14 Pr3 57.82(17) 4_456 .
O8 Pr1 O14 Pr3 97.64(14) 2_665 .
O4 Pr1 O14 Pr3 -122.71(12) . .
O6 Pr1 O14 Pr3 -61.93(12) . .
O15 Pr1 O14 Pr3 -173.6(2) . .
C30 Pr1 O14 Pr3 -178.5(4) . .
Pr2 Pr1 O14 Pr3 -26.88(10) . .
O3 Pr1 O15 C30 -114.6(4) . .
O1 Pr1 O15 C30 -2.4(4) . .
O13 Pr1 O15 C30 151.0(4) 3_655 .
O2 Pr1 O15 C30 103.0(4) 4_456 .
O8 Pr1 O15 C30 68.3(3) 2_665 .
O4 Pr1 O15 C30 -133.9(4) . .
O14 Pr1 O15 C30 -4.9(3) . .
O6 Pr1 O15 C30 -64.2(3) . .
Pr2 Pr1 O15 C30 -52.6(4) . .
Pr3 Pr1 O15 C30 -8.7(3) . .
C2 N2 C1 N1 -0.6(7) . .
C2 N2 C1 C7 177.3(6) . .
C3 N1 C1 N2 0.6(7) . .
C4 N1 C1 N2 -176.4(5) . .
C3 N1 C1 C7 -177.4(6) . .
C4 N1 C1 C7 5.6(10) . .
C1 N2 C2 C3 0.4(7) . .
N2 C2 C3 N1 -0.1(8) . .
C1 N1 C3 C2 -0.3(7) . .
C4 N1 C3 C2 177.0(6) . .
C1 N1 C4 C5 -117.9(7) . .
C3 N1 C4 C5 65.5(8) . .
N1 C4 C5 C6 176.7(5) . .
Pr3 O7 C6 O6 -17.5(6) . .
Pr3 O7 C6 C5 160.9(3) . .
Pr2 O6 C6 O7 -56.6(6) . .
Pr1 O6 C6 O7 80.6(6) . .
Pr2 O6 C6 C5 125.1(4) . .
Pr1 O6 C6 C5 -97.8(5) . .
C4 C5 C6 O7 2.5(7) . .
C4 C5 C6 O6 -179.1(5) . .
C8 N4 C7 N3 0.4(10) . .
C8 N4 C7 C1 -179.2(8) . .
C9 N3 C7 N4 0.1(9) . .
C10 N3 C7 N4 179.4(8) . .
C9 N3 C7 C1 179.7(7) . .
C10 N3 C7 C1 -1.0(12) . .
N2 C1 C7 N4 -146.9(7) . .
N1 C1 C7 N4 30.8(11) . .
N2 C1 C7 N3 33.5(11) . .
N1 C1 C7 N3 -148.8(7) . .
C7 N4 C8 C9 -0.8(12) . .
N4 C8 C9 N3 0.9(12) . .
C7 N3 C9 C8 -0.6(10) . .
C10 N3 C9 C8 -179.9(8) . .
C7 N3 C10 C11A 114.0(16) . .
C9 N3 C10 C11A -66.8(19) . .
C7 N3 C10 C11B 164.3(8) . .
C9 N3 C10 C11B -16.5(14) . .
C11B C10 C11A C12 57.1(15) . .
N3 C10 C11A C12 152.4(10) . .
C11A C10 C11B C12 -55.7(13) . .
N3 C10 C11B C12 -166.8(7) . .
Pr2 O9 C12 O8 16.1(11) 3_755 .
Pr2 O9 C12 C11B -177.1(5) 3_755 .
Pr2 O9 C12 C11A -136.4(10) 3_755 .
Pr1 O8 C12 O9 30.7(9) 2_664 .
Pr1 O8 C12 C11B -135.5(6) 2_664 .
Pr1 O8 C12 C11A -175.1(9) 2_664 .
C10 C11B C12 O9 150.9(7) . .
C10 C11B C12 O8 -41.3(11) . .
C10 C11B C12 C11A 45.0(13) . .
C10 C11A C12 O9 -156.3(14) . .
C10 C11A C12 O8 47(2) . .
C10 C11A C12 C11B -63.7(18) . .
C14 N6 C13 N5 -1.7(8) . .
C14 N6 C13 C19 176.8(6) . .
C15 N5 C13 N6 2.0(7) . .
C16 N5 C13 N6 -172.9(6) . .
C15 N5 C13 C19 -176.6(6) . .
C16 N5 C13 C19 8.5(9) . .
C13 N6 C14 C15 0.7(9) . .
N6 C14 C15 N5 0.5(9) . .
C13 N5 C15 C14 -1.4(8) . .
C16 N5 C15 C14 173.3(6) . .
C13 N5 C16 C17 147.8(6) . .
C15 N5 C16 C17 -26.0(9) . .
N5 C16 C17 C18 82.7(6) . .
Pr2 O10 C18 O11 0.2(5) . .
Pr2 O10 C18 C17 -179.3(4) . .
Pr2 O11 C18 O10 -0.2(5) . .
Pr2 O11 C18 C17 179.3(4) . .
C16 C17 C18 O10 48.1(7) . .
C16 C17 C18 O11 -131.4(5) . .
C16 C17 C18 Pr2 4(29) . .
O2 Pr2 C18 O10 3.5(3) . .
O9 Pr2 C18 O10 -77.4(3) 3_745 .
O3 Pr2 C18 O10 145.6(3) . .
O11 Pr2 C18 O10 179.8(5) . .
O17 Pr2 C18 O10 -147.8(3) 1_545 .
O6 Pr2 C18 O10 83.6(3) . .
O1 Pr2 C18 O10 71.7(3) . .
O12 Pr2 C18 O10 -159.4(3) 2_655 .
O13 Pr2 C18 O10 -61.2(4) 2_655 .
Pr1 Pr2 C18 O10 106.4(3) . .
O2 Pr2 C18 O11 -176.3(3) . .
O9 Pr2 C18 O11 102.7(3) 3_745 .
O3 Pr2 C18 O11 -34.2(3) . .
O17 Pr2 C18 O11 32.4(3) 1_545 .
O6 Pr2 C18 O11 -96.3(3) . .
O1 Pr2 C18 O11 -108.1(3) . .
O10 Pr2 C18 O11 -179.8(5) . .
O12 Pr2 C18 O11 20.7(5) 2_655 .
O13 Pr2 C18 O11 118.9(3) 2_655 .
Pr1 Pr2 C18 O11 -73.5(3) . .
O2 Pr2 C18 C17 48(29) . .
O9 Pr2 C18 C17 -33(29) 3_745 .
O3 Pr2 C18 C17 -170(100) . .
O11 Pr2 C18 C17 -135(29) . .
O17 Pr2 C18 C17 -103(29) 1_545 .
O6 Pr2 C18 C17 128(29) . .
O1 Pr2 C18 C17 117(29) . .
O10 Pr2 C18 C17 45(29) . .
O12 Pr2 C18 C17 -115(29) 2_655 .
O13 Pr2 C18 C17 -16(29) 2_655 .
Pr1 Pr2 C18 C17 151(29) . .
C20 N8 C19 N7 -0.4(7) . .
C20 N8 C19 C13 179.9(6) . .
C21 N7 C19 N8 0.6(7) . .
C22 N7 C19 N8 172.6(5) . .
C21 N7 C19 C13 -179.8(6) . .
C22 N7 C19 C13 -7.7(9) . .
N6 C13 C19 N8 -138.4(7) . .
N5 C13 C19 N8 39.9(10) . .
N6 C13 C19 N7 42.0(10) . .
N5 C13 C19 N7 -139.7(6) . .
C19 N8 C20 C21 0.1(8) . .
N8 C20 C21 N7 0.3(8) . .
C19 N7 C21 C20 -0.5(7) . .
C22 N7 C21 C20 -173.0(5) . .
C19 N7 C22 C23 -86.1(7) . .
C21 N7 C22 C23 84.6(6) . .
N7 C22 C23 C24 -160.4(4) . .
Pr3 O12 C24 O13 131.0(4) 3_745 .
Pr2 O12 C24 O13 9.9(5) 2_654 .
Pr3 O12 C24 C23 -46.8(7) 3_745 .
Pr2 O12 C24 C23 -167.8(4) 2_654 .
Pr1 O13 C24 O12 111.6(6) 3_645 .
Pr2 O13 C24 O12 -9.4(4) 2_654 .
Pr1 O13 C24 C23 -70.7(7) 3_645 .
Pr2 O13 C24 C23 168.3(4) 2_654 .
C22 C23 C24 O12 136.6(5) . .
C22 C23 C24 O13 -41.1(6) . .
C26 N10 C25 N9 0.2(10) . .
C26 N10 C25 C31 -177.3(8) . .
C27 N9 C25 N10 -0.3(10) . .
C28 N9 C25 N10 176.5(7) . .
C27 N9 C25 C31 177.1(8) . .
C28 N9 C25 C31 -6.1(13) . .
C25 N10 C26 C27 0.0(12) . .
N10 C26 C27 N9 -0.2(13) . .
C25 N9 C27 C26 0.3(11) . .
C28 N9 C27 C26 -176.6(8) . .
C27 N9 C28 C29 -73.2(11) . .
C25 N9 C28 C29 110.6(9) . .
N9 C28 C29 C30 170.4(6) . .
Pr1 O15 C30 O14 8.9(6) . .
Pr1 O15 C30 C29 -168.8(5) . .
Pr3 O14 C30 O15 166.6(7) . .
Pr1 O14 C30 O15 -9.0(6) . .
Pr3 O14 C30 C29 -15.6(13) . .
Pr1 O14 C30 C29 168.8(5) . .
Pr3 O14 C30 Pr1 175.6(10) . .
C28 C29 C30 O15 19.9(9) . .
C28 C29 C30 O14 -157.8(6) . .
C28 C29 C30 Pr1 -78(2) . .
O3 Pr1 C30 O15 106.6(4) . .
O1 Pr1 C30 O15 177.9(3) . .
O13 Pr1 C30 O15 -29.7(4) 3_655 .
O2 Pr1 C30 O15 -108.3(4) 4_456 .
O8 Pr1 C30 O15 -103.4(4) 2_665 .
O4 Pr1 C30 O15 43.8(4) . .
O14 Pr1 C30 O15 171.2(6) . .
O6 Pr1 C30 O15 114.0(4) . .
Pr2 Pr1 C30 O15 139.6(3) . .
Pr3 Pr1 C30 O15 170.2(4) . .
O3 Pr1 C30 O14 -64.7(4) . .
O1 Pr1 C30 O14 6.7(3) . .
O13 Pr1 C30 O14 159.1(3) 3_655 .
O2 Pr1 C30 O14 80.5(3) 4_456 .
O8 Pr1 C30 O14 85.4(3) 2_665 .
O4 Pr1 C30 O14 -127.4(3) . .
O6 Pr1 C30 O14 -57.2(3) . .
O15 Pr1 C30 O14 -171.2(6) . .
Pr2 Pr1 C30 O14 -31.6(3) . .
Pr3 Pr1 C30 O14 -1.1(2) . .
O3 Pr1 C30 C29 -150(2) . .
O1 Pr1 C30 C29 -78(2) . .
O13 Pr1 C30 C29 74(2) 3_655 .
O2 Pr1 C30 C29 -5(2) 4_456 .
O8 Pr1 C30 C29 0(2) 2_665 .
O4 Pr1 C30 C29 147(2) . .
O14 Pr1 C30 C29 -85(2) . .
O6 Pr1 C30 C29 -142(2) . .
O15 Pr1 C30 C29 104(2) . .
Pr2 Pr1 C30 C29 -117(2) . .
Pr3 Pr1 C30 C29 -86(2) . .
C32 N12 C31 N11 2.6(9) . .
C32 N12 C31 C25 -174.1(8) . .
C33 N11 C31 N12 -1.9(9) . .
C34 N11 C31 N12 175.1(7) . .
C33 N11 C31 C25 174.8(7) . .
C34 N11 C31 C25 -8.2(11) . .
N10 C25 C31 N12 122.7(9) . .
N9 C25 C31 N12 -54.4(12) . .
N10 C25 C31 N11 -53.5(12) . .
N9 C25 C31 N11 129.4(8) . .
C31 N12 C32 C33 -2.4(11) . .
N12 C32 C33 N11 1.3(11) . .
C31 N11 C33 C32 0.3(9) . .
C34 N11 C33 C32 -176.7(7) . .
C31 N11 C34 C35 114.6(8) . .
C33 N11 C34 C35 -69.0(10) . .
N11 C34 C35 C36 175.1(5) . .
Pr3 O16 C36 O17 4.6(5) 4_466 .
Pr3 O16 C36 C35 -177.8(4) 4_466 .
Pr2 O17 C36 O16 97.9(5) 1_565 .
Pr3 O17 C36 O16 -4.5(5) 4_466 .
Pr2 O17 C36 C35 -79.8(6) 1_565 .
Pr3 O17 C36 C35 177.9(4) 4_466 .
Pr2 O17 C36 Pr3 102.4(4) 1_565 4_466
C34 C35 C36 O16 26.7(8) . .
C34 C35 C36 O17 -155.5(5) . .
C34 C35 C36 Pr3 -58(12) . 4_466
